data_4129385
loop_
_publ_author_name
'Pei, Xiao-Li'
'Yang, Yang'
'Lei, Zhen'
'Chang, Shan-Shan'
'Guan, Zong-Jie'
'Wan, Xian-Kai'
'Wen, Ting-Bin'
'Wang, Quan-Ming'

_publ_section_title
;
 Highly Active Gold(I)-Silver(I) Oxo Cluster Activating sp&#x00B3; C-H
 Bonds of Methyl Ketones under Mild Conditions.
;
_journal_issue 16
_journal_name_full 'Journal of the American Chemical Society'
_journal_page_first 5520
_journal_page_last 5525
_journal_paper_doi 10.1021/jacs.5b01713
_journal_volume 137
_journal_year 2015
_chemical_formula_sum 'C164 H149 Ag8 Au8 B10 Cl0 F40 N25 O4 P8'
_chemical_formula_weight 6088.63
_space_group_IT_number 14
_space_group_name_Hall '-P 2yn'
_space_group_name_H-M_alt 'P 1 21/n 1'
_symmetry_cell_setting monoclinic
_symmetry_space_group_name_H-M 'P 1 21/n 1'
_atom_sites_solution_hydrogens geom
_atom_sites_solution_primary direct
_atom_sites_solution_secondary difmap
_audit_creation_method SHELXL-97
_cell_angle_alpha 90.00
_cell_angle_beta 97.3590(10)
_cell_angle_gamma 90.00
_cell_formula_units_Z 4
_cell_length_a 22.0485(3)
_cell_length_b 32.5162(4)
_cell_length_c 28.0735(4)
_cell_measurement_reflns_used 22896
_cell_measurement_temperature 172.95(10)
_cell_measurement_theta_max 60.0010
_cell_measurement_theta_min 3.3850
_cell_volume 19961.0(5)
_computing_cell_refinement 'Bruker FRAMBO'
_computing_data_collection 'Bruker FRAMBO'
_computing_data_reduction 'Bruker SAINT'
_computing_molecular_graphics 'Bruker SHELXTL'
_computing_publication_material 'Bruker SHELXTL'
_computing_structure_refinement 'SHELXL-97 (Sheldrick, 1997)'
_computing_structure_solution 'SHELXS-97 (Sheldrick, 1990)'
_diffrn_ambient_temperature 172.95(10)
_diffrn_measured_fraction_theta_full 0.994
_diffrn_measured_fraction_theta_max 0.994
_diffrn_measurement_device_type 'Xcalibur, Sapphire3, Gemini ultra'
_diffrn_measurement_method 'phi and omega scans'
_diffrn_radiation_monochromator graphite
_diffrn_radiation_source 'Enhance Ultra (Cu) X-ray Source'
_diffrn_radiation_type CuK\a
_diffrn_radiation_wavelength 1.54178
_diffrn_reflns_av_R_equivalents 0.0761
_diffrn_reflns_av_sigmaI/netI 0.0805
_diffrn_reflns_limit_h_max 24
_diffrn_reflns_limit_h_min -24
_diffrn_reflns_limit_k_max 36
_diffrn_reflns_limit_k_min -36
_diffrn_reflns_limit_l_max 31
_diffrn_reflns_limit_l_min -22
_diffrn_reflns_number 98935
_diffrn_reflns_theta_full 60.12
_diffrn_reflns_theta_max 60.12
_diffrn_reflns_theta_min 3.17
_exptl_absorpt_coefficient_mu 18.287
_exptl_absorpt_correction_T_max 0.2176
_exptl_absorpt_correction_T_min 0.1374
_exptl_absorpt_correction_type multi-scan
_exptl_absorpt_process_details
; 
CrysAlisPro, Agilent Technologies, 
Version 1.171.36.24 (release 03-12-2012 CrysAlis171 .NET) 
(compiled Dec  3 2012,18:21:49) 
Empirical absorption correction using spherical harmonics, 
 implemented in SCALE3 ABSPACK scaling algorithm. 
;
_exptl_crystal_colour red
_exptl_crystal_density_diffrn 2.026
_exptl_crystal_density_method 'not measured'
_exptl_crystal_description block
_exptl_crystal_F_000 11512
_exptl_crystal_size_max 0.18
_exptl_crystal_size_mid 0.16
_exptl_crystal_size_min 0.12
_refine_diff_density_max 3.088
_refine_diff_density_min -4.620
_refine_diff_density_rms 0.351
_refine_ls_extinction_method none
_refine_ls_goodness_of_fit_ref 1.094
_refine_ls_hydrogen_treatment mixed
_refine_ls_matrix_type full
_refine_ls_number_parameters 2083
_refine_ls_number_reflns 29568
_refine_ls_number_restraints 938
_refine_ls_restrained_S_all 1.076
_refine_ls_R_factor_all 0.1072
_refine_ls_R_factor_gt 0.0811
_refine_ls_shift/su_max 0.001
_refine_ls_shift/su_mean 0.000
_refine_ls_structure_factor_coef Fsqd
_refine_ls_weighting_details 'calc w=1/[\s^2^(Fo^2^)+(0.0810P)^2^+1120.6835P] where P=(Fo^2^+2Fc^2^)/3'
_refine_ls_weighting_scheme calc
_refine_ls_wR_factor_gt 0.1943
_refine_ls_wR_factor_ref 0.2173
_reflns_number_gt 22792
_reflns_number_total 29568
_reflns_threshold_expression >2sigma(I)
_cod_data_source_file ja5b01713_si_002.cif
_cod_data_source_block 2c
_cod_original_sg_symbol_H-M P2(1)/n
_cod_database_code 4129385

loop_
_symmetry_equiv_pos_as_xyz
'x, y, z'
'-x+1/2, y+1/2, -z+1/2'
'-x, -y, -z'
'x-1/2, -y-1/2, z-1/2'

loop_
_atom_site_label
_atom_site_type_symbol
_atom_site_fract_x
_atom_site_fract_y
_atom_site_fract_z
_atom_site_U_iso_or_equiv
_atom_site_adp_type
_atom_site_occupancy
_atom_site_symmetry_multiplicity
_atom_site_calc_flag
_atom_site_refinement_flags
Ag1 Ag 0.61207(7) 0.26050(5) 0.16695(6) 0.0321(3) Uani 1 1 d .
Ag2 Ag 0.63504(7) 0.30709(5) 0.34772(6) 0.0323(3) Uani 1 1 d .
Ag3 Ag 0.61041(8) 0.46768(5) 0.30640(6) 0.0398(4) Uani 1 1 d .
Ag4 Ag 0.60187(7) 0.42579(4) 0.11342(5) 0.0263(3) Uani 1 1 d .
Ag5 Ag 0.10551(7) 0.38441(4) 0.35281(6) 0.0320(3) Uani 1 1 d .
Ag6 Ag 0.09547(7) 0.47367(4) 0.18139(5) 0.0298(3) Uani 1 1 d .
Ag7 Ag 0.06213(7) 0.32331(4) 0.08964(6) 0.0340(4) Uani 1 1 d .
Ag8 Ag 0.09924(6) 0.23850(4) 0.25472(5) 0.0252(3) Uani 1 1 d .
Au1 Au 0.57731(3) 0.30654(2) 0.24816(3) 0.01944(18) Uani 1 1 d .
Au2 Au 0.58080(3) 0.35161(2) 0.16404(3) 0.01599(17) Uani 1 1 d .
Au3 Au 0.58224(3) 0.42518(2) 0.21539(3) 0.01652(17) Uani 1 1 d .
Au4 Au 0.58086(3) 0.37980(2) 0.30118(3) 0.02140(18) Uani 1 1 d .
Au5 Au 0.13062(3) 0.32320(2) 0.28156(2) 0.01424(16) Uani 1 1 d .
Au6 Au 0.13072(3) 0.40675(2) 0.25736(3) 0.01509(17) Uani 1 1 d .
Au7 Au 0.11692(3) 0.38623(2) 0.15800(3) 0.01498(17) Uani 1 1 d .
Au8 Au 0.12018(3) 0.30316(2) 0.18451(3) 0.01526(17) Uani 1 1 d .
B1 B 0.3549(17) 0.3583(11) 0.2291(13) 0.061(9) Uiso 1 1 d .
B3 B 0.8559(10) 0.2222(7) 0.4235(8) 0.024(5) Uiso 1 1 d .
B4 B 0.8184(13) 0.5096(9) 0.0722(10) 0.041(6) Uiso 1 1 d .
B5 B 0.6168(10) 0.3855(7) 0.9036(8) 0.027(5) Uiso 1 1 d .
B6 B 0.8567(18) 0.1422(12) 0.2362(15) 0.066(9) Uiso 1 1 d .
B7 B 0.4151(13) 0.0995(9) 0.3283(10) 0.041(6) Uiso 1 1 d .
B8 B 0.3711(15) 0.2134(10) 0.5088(12) 0.054(8) Uiso 1 1 d .
B2 B 0.6553(13) 0.4032(8) 0.5922(10) 0.16(3) Uiso 1 1 d D
C1 C 0.0882(9) 0.3549(7) 0.2187(8) 0.0370(17) Uani 1 1 d U
C2 C 0.0223(9) 0.3579(7) 0.2153(8) 0.0373(17) Uani 1 1 d U
C3 C -0.0116(9) 0.3493(7) 0.2574(9) 0.0376(17) Uani 1 1 d U
C4 C -0.0208(9) 0.3089(7) 0.2720(9) 0.0385(18) Uani 1 1 d U
H4A H -0.0050 0.2874 0.2556 0.046 Uiso 1 1 calc R
C5 C -0.0527(9) 0.2998(8) 0.3102(9) 0.0386(17) Uani 1 1 d U
H5A H -0.0569 0.2726 0.3195 0.046 Uiso 1 1 calc R
C6 C -0.0777(9) 0.3300(7) 0.3339(9) 0.0386(17) Uani 1 1 d U
H6A H -0.0999 0.3238 0.3590 0.046 Uiso 1 1 calc R
C7 C -0.0697(9) 0.3712(8) 0.3200(9) 0.0385(17) Uani 1 1 d U
H7A H -0.0873 0.3919 0.3365 0.046 Uiso 1 1 calc R
C8 C -0.0371(9) 0.3820(7) 0.2835(9) 0.0381(17) Uani 1 1 d U
C9 C -0.0283(11) 0.4260(8) 0.2683(11) 0.055(7) Uani 1 1 d .
H9A H -0.0475 0.4443 0.2887 0.082 Uiso 1 1 calc R
H9B H -0.0463 0.4297 0.2356 0.082 Uiso 1 1 calc R
H9C H 0.0147 0.4321 0.2710 0.082 Uiso 1 1 calc R
C10 C 0.6164(8) 0.3663(6) 0.2358(8) 0.031(2) Uani 1 1 d U
C11 C 0.6847(8) 0.3621(6) 0.2519(8) 0.031(2) Uani 1 1 d U
C12 C 0.7287(11) 0.3932(10) 0.2367(10) 0.058(3) Uani 1 1 d U
C13 C 0.7306(11) 0.4014(10) 0.1883(10) 0.058(3) Uani 1 1 d U
H13A H 0.7047 0.3869 0.1655 0.070 Uiso 1 1 calc R
C14 C 0.7696(10) 0.4301(10) 0.1733(10) 0.058(3) Uani 1 1 d U
H14A H 0.7690 0.4364 0.1409 0.070 Uiso 1 1 calc R
C15 C 0.8104(11) 0.4495(10) 0.2087(10) 0.058(3) Uani 1 1 d U
H15A H 0.8374 0.4692 0.2000 0.070 Uiso 1 1 calc R
C16 C 0.8107(11) 0.4396(10) 0.2560(10) 0.058(3) Uani 1 1 d U
H16A H 0.8403 0.4513 0.2785 0.070 Uiso 1 1 calc R
C17 C 0.7689(11) 0.4129(10) 0.2717(10) 0.058(3) Uani 1 1 d U
C18 C 0.7703(11) 0.4037(10) 0.3237(9) 0.057(8) Uani 1 1 d .
H18A H 0.8009 0.4204 0.3418 0.086 Uiso 1 1 calc R
H18B H 0.7798 0.3752 0.3293 0.086 Uiso 1 1 calc R
H18C H 0.7311 0.4096 0.3334 0.086 Uiso 1 1 calc R
C111 C 0.5153(9) 0.2091(5) 0.2208(7) 0.022(4) Uani 1 1 d .
C112 C 0.4705(9) 0.1809(6) 0.2265(8) 0.031(5) Uani 1 1 d .
H11A H 0.4522 0.1805 0.2546 0.037 Uiso 1 1 calc R
C113 C 0.4524(11) 0.1520(7) 0.1886(9) 0.043(6) Uani 1 1 d .
H11B H 0.4228 0.1321 0.1914 0.051 Uiso 1 1 calc R
C114 C 0.4806(11) 0.1551(7) 0.1483(9) 0.043(6) Uani 1 1 d .
H11C H 0.4706 0.1374 0.1225 0.052 Uiso 1 1 calc R
C115 C 0.5260(11) 0.1864(7) 0.1467(9) 0.043(6) Uani 1 1 d .
H11D H 0.5447 0.1887 0.1190 0.051 Uiso 1 1 calc R
N116 N 0.5423(7) 0.2113(5) 0.1806(6) 0.029(4) Uani 1 1 d .
C121 C 0.6133(10) 0.2152(7) 0.2988(8) 0.0365(19) Uani 1 1 d U
C122 C 0.6258(10) 0.1764(7) 0.2850(8) 0.0367(19) Uani 1 1 d U
H12A H 0.5999 0.1619 0.2622 0.044 Uiso 1 1 calc R
C123 C 0.6802(10) 0.1598(7) 0.3076(8) 0.0369(19) Uani 1 1 d U
H12B H 0.6911 0.1331 0.3003 0.044 Uiso 1 1 calc R
C124 C 0.7170(10) 0.1819(7) 0.3397(8) 0.0368(19) Uani 1 1 d U
H12C H 0.7543 0.1713 0.3537 0.044 Uiso 1 1 calc R
C125 C 0.6985(10) 0.2203(7) 0.3513(8) 0.0366(19) Uani 1 1 d U
H12D H 0.7229 0.2348 0.3750 0.044 Uiso 1 1 calc R
N126 N 0.6478(8) 0.2379(6) 0.3306(7) 0.0365(19) Uani 1 1 d U
C131 C 0.4905(10) 0.2457(8) 0.3102(9) 0.042(2) Uani 1 1 d U
C132 C 0.4543(10) 0.2810(8) 0.3081(9) 0.042(2) Uani 1 1 d U
H13B H 0.4583 0.3014 0.2856 0.050 Uiso 1 1 calc R
C133 C 0.4107(10) 0.2850(8) 0.3414(9) 0.042(2) Uani 1 1 d U
H13C H 0.3862 0.3082 0.3409 0.051 Uiso 1 1 calc R
C134 C 0.4053(10) 0.2539(7) 0.3745(9) 0.042(2) Uani 1 1 d U
H13D H 0.3782 0.2572 0.3969 0.051 Uiso 1 1 calc R
C135 C 0.4390(10) 0.2188(8) 0.3747(9) 0.042(2) Uani 1 1 d U
H13E H 0.4324 0.1975 0.3956 0.050 Uiso 1 1 calc R
C136 C 0.4831(10) 0.2147(8) 0.3439(9) 0.042(2) Uani 1 1 d U
H13F H 0.5078 0.1914 0.3455 0.050 Uiso 1 1 calc R
C211 C 0.5368(10) 0.3530(8) 0.4111(8) 0.038(2) Uani 1 1 d U
C212 C 0.4956(10) 0.3566(8) 0.4447(8) 0.038(2) Uani 1 1 d U
H21A H 0.4770 0.3815 0.4501 0.046 Uiso 1 1 calc R
C213 C 0.4834(10) 0.3213(7) 0.4699(8) 0.038(2) Uani 1 1 d U
H21B H 0.4547 0.3223 0.4914 0.046 Uiso 1 1 calc R
C214 C 0.5132(9) 0.2848(8) 0.4634(8) 0.038(2) Uani 1 1 d U
H21C H 0.5067 0.2616 0.4814 0.046 Uiso 1 1 calc R
C215 C 0.5538(10) 0.2840(8) 0.4286(8) 0.038(2) Uani 1 1 d U
H21D H 0.5743 0.2597 0.4240 0.046 Uiso 1 1 calc R
N216 N 0.5643(8) 0.3175(6) 0.4014(7) 0.038(2) Uani 1 1 d U
C221 C 0.6232(10) 0.4208(6) 0.4088(8) 0.033(5) Uani 1 1 d .
C222 C 0.6489(11) 0.4075(8) 0.4528(8) 0.041(6) Uani 1 1 d .
H22A H 0.6320 0.3859 0.4683 0.049 Uiso 1 1 calc R
C223 C 0.7012(14) 0.4275(10) 0.4734(11) 0.072(10) Uani 1 1 d .
H22B H 0.7192 0.4203 0.5040 0.086 Uiso 1 1 calc R
C224 C 0.7260(12) 0.4575(11) 0.4489(10) 0.066(9) Uani 1 1 d .
H22C H 0.7617 0.4707 0.4620 0.080 Uiso 1 1 calc R
C225 C 0.6981(11) 0.4682(8) 0.4048(10) 0.052(7) Uani 1 1 d .
H22D H 0.7150 0.4896 0.3889 0.062 Uiso 1 1 calc R
N226 N 0.6469(9) 0.4498(6) 0.3824(7) 0.039(4) Uani 1 1 d .
C231 C 0.4944(12) 0.4335(9) 0.3735(12) 0.058(3) Uani 1 1 d U
C232 C 0.4918(12) 0.4614(9) 0.4096(11) 0.058(3) Uani 1 1 d U
H23A H 0.5220 0.4603 0.4359 0.070 Uiso 1 1 calc R
C233 C 0.4469(11) 0.4912(9) 0.4094(12) 0.059(3) Uani 1 1 d U
H23B H 0.4458 0.5096 0.4346 0.070 Uiso 1 1 calc R
C234 C 0.4034(12) 0.4915(9) 0.3686(11) 0.059(3) Uani 1 1 d U
H23C H 0.3721 0.5108 0.3671 0.070 Uiso 1 1 calc R
C235 C 0.4040(12) 0.4656(9) 0.3312(12) 0.058(3) Uani 1 1 d U
H23D H 0.3752 0.4681 0.3041 0.070 Uiso 1 1 calc R
C236 C 0.4499(11) 0.4339(9) 0.3339(12) 0.058(3) Uani 1 1 d U
H23E H 0.4497 0.4144 0.3097 0.070 Uiso 1 1 calc R
C311 C 0.5118(11) 0.5206(7) 0.2332(9) 0.040(2) Uani 1 1 d U
C312 C 0.4696(11) 0.5514(7) 0.2196(9) 0.040(2) Uani 1 1 d U
H31A H 0.4550 0.5550 0.1873 0.048 Uiso 1 1 calc R
C313 C 0.4491(11) 0.5768(7) 0.2539(8) 0.040(2) Uani 1 1 d U
H31B H 0.4216 0.5981 0.2456 0.048 Uiso 1 1 calc R
C314 C 0.4729(11) 0.5683(7) 0.3034(9) 0.040(2) Uani 1 1 d U
H31C H 0.4596 0.5835 0.3281 0.048 Uiso 1 1 calc R
C315 C 0.5151(11) 0.5375(7) 0.3135(9) 0.040(2) Uani 1 1 d U
H31D H 0.5310 0.5332 0.3454 0.048 Uiso 1 1 calc R
N316 N 0.5353(9) 0.5127(6) 0.2789(7) 0.040(2) Uani 1 1 d U
C321 C 0.5933(9) 0.5163(6) 0.1588(8) 0.0301(18) Uani 1 1 d U
C322 C 0.6037(9) 0.5585(6) 0.1672(8) 0.0303(18) Uani 1 1 d U
H32A H 0.5825 0.5730 0.1883 0.036 Uiso 1 1 calc R
C323 C 0.6464(9) 0.5775(6) 0.1429(8) 0.0304(18) Uani 1 1 d U
H32B H 0.6565 0.6049 0.1487 0.037 Uiso 1 1 calc R
C324 C 0.6740(9) 0.5550(6) 0.1096(8) 0.0304(18) Uani 1 1 d U
H32C H 0.7020 0.5675 0.0921 0.037 Uiso 1 1 calc R
C325 C 0.6595(9) 0.5140(6) 0.1028(8) 0.0303(18) Uani 1 1 d U
H32D H 0.6786 0.4992 0.0806 0.036 Uiso 1 1 calc R
N326 N 0.6187(7) 0.4943(5) 0.1271(7) 0.0301(17) Uani 1 1 d U
C331 C 0.4737(9) 0.4781(6) 0.1438(7) 0.029(5) Uani 1 1 d .
C332 C 0.4558(8) 0.5073(6) 0.1060(8) 0.028(5) Uani 1 1 d .
H33A H 0.4771 0.5319 0.1050 0.033 Uiso 1 1 calc R
C333 C 0.4083(11) 0.4991(8) 0.0721(9) 0.045(6) Uani 1 1 d .
H33B H 0.3973 0.5180 0.0477 0.054 Uiso 1 1 calc R
C334 C 0.3754(10) 0.4625(8) 0.0733(10) 0.048(7) Uani 1 1 d .
H33C H 0.3413 0.4578 0.0509 0.058 Uiso 1 1 calc R
C335 C 0.3940(10) 0.4332(7) 0.1081(9) 0.040(6) Uani 1 1 d .
H33D H 0.3742 0.4079 0.1072 0.049 Uiso 1 1 calc R
C336 C 0.4423(9) 0.4412(6) 0.1448(8) 0.028(5) Uani 1 1 d .
H33E H 0.4530 0.4222 0.1691 0.034 Uiso 1 1 calc R
C411 C 0.5051(7) 0.3665(6) 0.0470(6) 0.017(4) Uani 1 1 d .
C412 C 0.4582(9) 0.3559(6) 0.0106(7) 0.028(5) Uani 1 1 d .
H41A H 0.4419 0.3294 0.0089 0.034 Uiso 1 1 calc R
C413 C 0.4361(9) 0.3860(7) -0.0233(7) 0.032(5) Uani 1 1 d .
H41B H 0.4065 0.3797 -0.0489 0.039 Uiso 1 1 calc R
C414 C 0.4598(9) 0.4252(6) -0.0174(7) 0.029(5) Uani 1 1 d .
H41C H 0.4454 0.4461 -0.0385 0.035 Uiso 1 1 calc R
C415 C 0.5049(9) 0.4330(6) 0.0200(8) 0.032(5) Uani 1 1 d .
H41D H 0.5211 0.4595 0.0229 0.038 Uiso 1 1 calc R
N416 N 0.5268(6) 0.4050(4) 0.0526(5) 0.019(3) Uani 1 1 d .
C421 C 0.5994(9) 0.3050(6) 0.0633(8) 0.0303(17) Uani 1 1 d U
C422 C 0.6163(9) 0.3171(6) 0.0177(8) 0.0304(17) Uani 1 1 d U
H42A H 0.5933 0.3363 -0.0014 0.036 Uiso 1 1 calc R
C423 C 0.6684(9) 0.2993(6) 0.0029(8) 0.0306(17) Uani 1 1 d U
H42B H 0.6808 0.3064 -0.0264 0.037 Uiso 1 1 calc R
C424 C 0.7015(9) 0.2706(6) 0.0329(8) 0.0307(17) Uani 1 1 d U
H42C H 0.7371 0.2590 0.0243 0.037 Uiso 1 1 calc R
C425 C 0.6804(9) 0.2599(6) 0.0753(8) 0.0306(17) Uani 1 1 d U
H42D H 0.7017 0.2399 0.0942 0.037 Uiso 1 1 calc R
N426 N 0.6312(7) 0.2767(5) 0.0906(6) 0.0305(17) Uani 1 1 d U
C431 C 0.4810(10) 0.2900(7) 0.0940(8) 0.037(2) Uani 1 1 d U
C432 C 0.4703(10) 0.2590(7) 0.0612(9) 0.038(2) Uani 1 1 d U
H43A H 0.4943 0.2567 0.0365 0.045 Uiso 1 1 calc R
C433 C 0.4229(10) 0.2306(7) 0.0648(8) 0.038(2) Uani 1 1 d U
H43B H 0.4146 0.2099 0.0420 0.045 Uiso 1 1 calc R
C434 C 0.3887(10) 0.2342(7) 0.1032(8) 0.038(2) Uani 1 1 d U
H43C H 0.3569 0.2158 0.1055 0.045 Uiso 1 1 calc R
C435 C 0.4007(10) 0.2637(7) 0.1369(9) 0.038(2) Uani 1 1 d U
H43D H 0.3785 0.2647 0.1629 0.045 Uiso 1 1 calc R
C436 C 0.4471(10) 0.2930(7) 0.1327(9) 0.038(2) Uani 1 1 d U
H43E H 0.4549 0.3140 0.1552 0.045 Uiso 1 1 calc R
C511 C 0.2032(8) 0.2405(5) 0.3477(6) 0.018(4) Uani 1 1 d .
C512 C 0.2487(9) 0.2257(6) 0.3823(7) 0.025(4) Uani 1 1 d .
H51A H 0.2636 0.2418 0.4086 0.030 Uiso 1 1 calc R
C513 C 0.2719(9) 0.1855(6) 0.3765(8) 0.033(5) Uani 1 1 d .
H51B H 0.3055 0.1754 0.3966 0.040 Uiso 1 1 calc R
C514 C 0.2423(11) 0.1624(7) 0.3397(10) 0.045(6) Uani 1 1 d .
H51C H 0.2540 0.1352 0.3358 0.054 Uiso 1 1 calc R
C515 C 0.1967(10) 0.1786(6) 0.3094(7) 0.029(5) Uani 1 1 d .
H51D H 0.1778 0.1617 0.2853 0.035 Uiso 1 1 calc R
N516 N 0.1760(7) 0.2174(5) 0.3110(7) 0.030(4) Uani 1 1 d .
C521 C 0.1102(9) 0.2906(7) 0.3877(8) 0.031(2) Uani 1 1 d U
C522 C 0.0921(9) 0.2537(7) 0.4091(8) 0.032(2) Uani 1 1 d U
H52A H 0.1132 0.2293 0.4064 0.038 Uiso 1 1 calc R
C523 C 0.0423(9) 0.2556(7) 0.4338(8) 0.032(2) Uani 1 1 d U
H52B H 0.0263 0.2316 0.4453 0.038 Uiso 1 1 calc R
C524 C 0.0163(9) 0.2929(7) 0.4414(8) 0.032(2) Uani 1 1 d U
H52C H -0.0156 0.2948 0.4600 0.038 Uiso 1 1 calc R
C525 C 0.0382(9) 0.3277(7) 0.4209(8) 0.034(5) Uani 1 1 d .
H52D H 0.0200 0.3530 0.4256 0.040 Uiso 1 1 calc R
N526 N 0.0851(8) 0.3263(4) 0.3941(6) 0.027(4) Uani 1 1 d .
C531 C 0.2341(11) 0.3228(8) 0.3835(11) 0.050(2) Uani 1 1 d U
C532 C 0.2692(11) 0.3474(8) 0.3559(11) 0.050(2) Uani 1 1 d U
H53A H 0.2606 0.3476 0.3226 0.061 Uiso 1 1 calc R
C533 C 0.3159(11) 0.3711(8) 0.3783(10) 0.051(2) Uani 1 1 d U
H53B H 0.3400 0.3869 0.3605 0.061 Uiso 1 1 calc R
C534 C 0.3266(11) 0.3709(8) 0.4289(10) 0.051(2) Uani 1 1 d U
H53C H 0.3571 0.3874 0.4449 0.061 Uiso 1 1 calc R
C535 C 0.2924(11) 0.3466(8) 0.4540(11) 0.051(2) Uani 1 1 d U
H53D H 0.3010 0.3458 0.4873 0.061 Uiso 1 1 calc R
C536 C 0.2456(11) 0.3234(8) 0.4318(11) 0.051(2) Uani 1 1 d U
H53E H 0.2216 0.3079 0.4501 0.061 Uiso 1 1 calc R
C611 C 0.2032(11) 0.4622(7) 0.3562(8) 0.038(2) Uani 1 1 d U
C612 C 0.2465(10) 0.4883(7) 0.3770(8) 0.039(2) Uani 1 1 d U
H61A H 0.2631 0.5083 0.3587 0.046 Uiso 1 1 calc R
C613 C 0.2663(11) 0.4848(7) 0.4272(8) 0.039(2) Uani 1 1 d U
H61B H 0.2950 0.5029 0.4427 0.047 Uiso 1 1 calc R
C614 C 0.2424(10) 0.4547(7) 0.4515(8) 0.039(2) Uani 1 1 d U
H61C H 0.2549 0.4514 0.4842 0.047 Uiso 1 1 calc R
C615 C 0.2001(11) 0.4293(7) 0.4284(8) 0.039(2) Uani 1 1 d U
H61D H 0.1842 0.4085 0.4459 0.046 Uiso 1 1 calc R
N616 N 0.1795(9) 0.4325(6) 0.3808(6) 0.038(2) Uani 1 1 d U
C621 C 0.1069(11) 0.5007(6) 0.2930(9) 0.041(2) Uani 1 1 d U
C622 C 0.0920(11) 0.5206(6) 0.3336(10) 0.041(2) Uani 1 1 d U
H62A H 0.1166 0.5181 0.3630 0.049 Uiso 1 1 calc R
C623 C 0.0383(11) 0.5448(6) 0.3291(9) 0.041(2) Uani 1 1 d U
H62B H 0.0264 0.5583 0.3556 0.050 Uiso 1 1 calc R
C624 C 0.0045(11) 0.5480(6) 0.2855(9) 0.041(2) Uani 1 1 d U
H62C H -0.0311 0.5636 0.2818 0.050 Uiso 1 1 calc R
C625 C 0.0230(11) 0.5281(6) 0.2468(10) 0.041(2) Uani 1 1 d U
H62D H -0.0004 0.5309 0.2170 0.050 Uiso 1 1 calc R
N626 N 0.0739(9) 0.5045(5) 0.2505(8) 0.041(2) Uani 1 1 d U
C631 C 0.2269(10) 0.4904(8) 0.2620(9) 0.039(2) Uani 1 1 d U
C632 C 0.2334(10) 0.5321(8) 0.2616(8) 0.040(2) Uani 1 1 d U
H63A H 0.2090 0.5486 0.2785 0.047 Uiso 1 1 calc R
C633 C 0.2761(10) 0.5499(8) 0.2362(8) 0.040(2) Uani 1 1 d U
H63B H 0.2810 0.5783 0.2368 0.048 Uiso 1 1 calc R
C634 C 0.3119(10) 0.5261(7) 0.2096(8) 0.040(2) Uani 1 1 d U
H63C H 0.3404 0.5386 0.1925 0.048 Uiso 1 1 calc R
C635 C 0.3052(10) 0.4835(8) 0.2085(8) 0.040(2) Uani 1 1 d U
H63D H 0.3289 0.4672 0.1909 0.048 Uiso 1 1 calc R
C636 C 0.2612(10) 0.4655(8) 0.2349(8) 0.039(2) Uani 1 1 d U
H63E H 0.2553 0.4372 0.2342 0.047 Uiso 1 1 calc R
C711 C 0.1731(10) 0.4650(6) 0.0907(8) 0.032(2) Uani 1 1 d U
C712 C 0.2103(10) 0.4787(6) 0.0576(8) 0.032(2) Uani 1 1 d U
H71A H 0.2189 0.4615 0.0327 0.039 Uiso 1 1 calc R
C713 C 0.2352(10) 0.5191(6) 0.0620(8) 0.033(2) Uani 1 1 d U
H71B H 0.2607 0.5288 0.0406 0.039 Uiso 1 1 calc R
C714 C 0.2201(10) 0.5433(6) 0.0993(8) 0.033(2) Uani 1 1 d U
H71C H 0.2351 0.5700 0.1033 0.039 Uiso 1 1 calc R
C715 C 0.1822(11) 0.5271(6) 0.1306(8) 0.035(5) Uani 1 1 d .
H71D H 0.1720 0.5437 0.1553 0.042 Uiso 1 1 calc R
N716 N 0.1595(8) 0.4888(5) 0.1269(5) 0.023(3) Uani 1 1 d .
C721 C 0.0771(8) 0.4132(5) 0.0411(6) 0.016(4) Uani 1 1 d .
C722 C 0.0638(9) 0.4463(7) 0.0115(8) 0.032(5) Uani 1 1 d .
H72A H 0.0870 0.4702 0.0149 0.039 Uiso 1 1 calc R
C723 C 0.0118(10) 0.4423(7) -0.0253(8) 0.039(5) Uani 1 1 d .
H72B H 0.0001 0.4642 -0.0458 0.046 Uiso 1 1 calc R
C724 C -0.0194(11) 0.4066(7) -0.0296(8) 0.041(6) Uani 1 1 d .
H72C H -0.0511 0.4029 -0.0544 0.049 Uiso 1 1 calc R
C725 C -0.0033(9) 0.3751(7) 0.0040(8) 0.033(5) Uani 1 1 d .
H72D H -0.0266 0.3512 0.0022 0.039 Uiso 1 1 calc R
N726 N 0.0453(7) 0.3784(5) 0.0391(6) 0.025(4) Uani 1 1 d .
C731 C 0.1987(9) 0.3827(6) 0.0645(8) 0.0326(19) Uani 1 1 d U
C732 C 0.2056(9) 0.3802(6) 0.0160(8) 0.0327(19) Uani 1 1 d U
H73A H 0.1784 0.3946 -0.0060 0.039 Uiso 1 1 calc R
C733 C 0.2518(9) 0.3568(6) -0.0011(9) 0.0329(19) Uani 1 1 d U
H73B H 0.2550 0.3556 -0.0338 0.039 Uiso 1 1 calc R
C734 C 0.2924(9) 0.3358(6) 0.0316(8) 0.0331(19) Uani 1 1 d U
H73C H 0.3229 0.3200 0.0207 0.040 Uiso 1 1 calc R
C735 C 0.2885(9) 0.3377(6) 0.0801(8) 0.0331(19) Uani 1 1 d U
H73D H 0.3168 0.3236 0.1015 0.040 Uiso 1 1 calc R
C736 C 0.2412(9) 0.3612(6) 0.0975(9) 0.0328(19) Uani 1 1 d U
H73E H 0.2384 0.3623 0.1303 0.039 Uiso 1 1 calc R
C811 C 0.1668(10) 0.2494(7) 0.0887(7) 0.0315(18) Uani 1 1 d U
C812 C 0.2114(10) 0.2276(7) 0.0696(7) 0.0317(18) Uani 1 1 d U
H81A H 0.2358 0.2091 0.0888 0.038 Uiso 1 1 calc R
C813 C 0.2203(10) 0.2329(7) 0.0225(7) 0.0318(18) Uani 1 1 d U
H81B H 0.2491 0.2172 0.0091 0.038 Uiso 1 1 calc R
C814 C 0.1864(10) 0.2612(6) -0.0041(7) 0.0318(18) Uani 1 1 d U
H81C H 0.1924 0.2662 -0.0358 0.038 Uiso 1 1 calc R
C815 C 0.1419(10) 0.2832(7) 0.0170(7) 0.0316(18) Uani 1 1 d U
H81D H 0.1181 0.3021 -0.0019 0.038 Uiso 1 1 calc R
N816 N 0.1319(8) 0.2786(5) 0.0611(6) 0.0315(18) Uani 1 1 d U
C821 C 0.0835(9) 0.2094(6) 0.1454(8) 0.0315(18) Uani 1 1 d U
C822 C 0.0629(9) 0.1895(6) 0.1031(8) 0.0317(18) Uani 1 1 d U
H82A H 0.0826 0.1918 0.0758 0.038 Uiso 1 1 calc R
C823 C 0.0094(9) 0.1653(6) 0.1039(8) 0.0318(18) Uani 1 1 d U
H82B H -0.0071 0.1511 0.0766 0.038 Uiso 1 1 calc R
C824 C -0.0180(9) 0.1630(6) 0.1450(8) 0.0317(18) Uani 1 1 d U
H82C H -0.0538 0.1482 0.1458 0.038 Uiso 1 1 calc R
C825 C 0.0090(9) 0.1832(6) 0.1845(8) 0.0316(18) Uani 1 1 d U
H82D H -0.0088 0.1809 0.2127 0.038 Uiso 1 1 calc R
N826 N 0.0592(8) 0.2060(5) 0.1854(6) 0.0314(18) Uani 1 1 d U
C831 C 0.2121(8) 0.2181(5) 0.1835(6) 0.020(4) Uani 1 1 d .
C832 C 0.2548(8) 0.2416(7) 0.2118(8) 0.035(5) Uani 1 1 d .
H83A H 0.2500 0.2700 0.2132 0.042 Uiso 1 1 calc R
C833 C 0.3059(11) 0.2226(9) 0.2386(9) 0.047(6) Uani 1 1 d .
H83B H 0.3358 0.2382 0.2566 0.057 Uiso 1 1 calc R
C834 C 0.3102(11) 0.1810(9) 0.2374(10) 0.055(8) Uani 1 1 d .
H83C H 0.3418 0.1682 0.2569 0.065 Uiso 1 1 calc R
C835 C 0.2691(12) 0.1571(8) 0.2080(10) 0.053(7) Uani 1 1 d .
H83D H 0.2749 0.1288 0.2061 0.064 Uiso 1 1 calc R
C836 C 0.2184(12) 0.1760(7) 0.1809(9) 0.044(6) Uani 1 1 d .
H83E H 0.1897 0.1604 0.1616 0.053 Uiso 1 1 calc R
N900 N 0.7236(9) 0.3224(7) 0.3989(8) 0.052(6) Uani 1 1 d .
C901 C 0.7681(11) 0.3297(7) 0.4200(9) 0.043(6) Uani 1 1 d .
C902 C 0.8257(12) 0.3409(11) 0.4502(12) 0.070(9) Uani 1 1 d .
N903 N 0.7069(10) 0.2515(9) 0.2108(9) 0.065(7) Uani 1 1 d .
C904 C 0.7484(11) 0.2540(9) 0.2366(10) 0.054(7) Uani 1 1 d .
C905 C 0.8044(13) 0.2575(13) 0.2716(11) 0.078(10) Uani 1 1 d .
N906 N 0.6872(10) 0.4996(11) 0.2742(13) 0.106(8) Uani 1 1 d U
C907 C 0.7212(13) 0.5203(14) 0.2572(16) 0.106(8) Uani 1 1 d U
C908 C 0.7649(18) 0.5482(13) 0.238(2) 0.13(2) Uani 1 1 d .
N909 N 0.6798(9) 0.4079(7) 0.0681(7) 0.046(5) Uani 1 1 d .
C910 C 0.7154(10) 0.3979(7) 0.0463(8) 0.035(5) Uani 1 1 d .
C911 C 0.7649(12) 0.3856(8) 0.0173(11) 0.051(7) Uani 1 1 d .
N912 N 0.0000(9) 0.4614(7) 0.1388(9) 0.058(4) Uani 1 1 d U
C913 C -0.0372(11) 0.4424(9) 0.1208(11) 0.058(4) Uani 1 1 d U
C914 C -0.0877(11) 0.4136(9) 0.0977(11) 0.058(4) Uani 1 1 d U
N917 N 0.0250(9) 0.2096(7) 0.2997(7) 0.045(5) Uani 1 1 d .
C918 C -0.0007(9) 0.1906(7) 0.3242(8) 0.032(5) Uani 1 1 d .
C919 C -0.0314(11) 0.1658(10) 0.3580(10) 0.057(8) Uani 1 1 d .
N920 N -0.0159(11) 0.2874(12) 0.1137(11) 0.102(7) Uani 1 1 d U
C921 C -0.0582(14) 0.2768(15) 0.1300(14) 0.102(7) Uani 1 1 d U
C922 C -0.1164(14) 0.2799(15) 0.1587(14) 0.102(7) Uani 1 1 d U
N923 N 0.6258(18) 0.1041(12) 0.1996(14) 0.111(12) Uiso 1 1 d .
C924 C 0.658(2) 0.1247(15) 0.1820(18) 0.106(14) Uiso 1 1 d .
C925 C 0.690(4) 0.161(2) 0.156(3) 0.19(3) Uiso 1 1 d .
C930 C 0.5864(17) 0.0921(11) 0.3693(14) 0.081(10) Uiso 1 1 d .
C931 C 0.5941(15) 0.1314(10) 0.3975(12) 0.067(8) Uiso 1 1 d .
N932 N 0.5984(15) 0.1613(10) 0.4174(12) 0.092(9) Uiso 1 1 d .
F11 F 0.279(3) 0.358(2) 0.227(3) 0.17(3) Uiso 0.50 1 d P
F12 F 0.3507(13) 0.3757(9) 0.2701(11) 0.131(9) Uiso 1 1 d .
F13 F 0.3493(14) 0.3195(10) 0.2212(12) 0.144(10) Uiso 1 1 d .
F14 F 0.4242(16) 0.3632(11) 0.2282(13) 0.069(9) Uiso 0.50 1 d P
F15 F 0.3368(13) 0.3855(9) 0.1919(10) 0.126(9) Uiso 1 1 d .
F31 F 0.9104(7) 0.2254(5) 0.4521(6) 0.060(4) Uiso 1 1 d .
F32 F 0.8091(8) 0.2384(5) 0.4447(7) 0.073(5) Uiso 1 1 d .
F33 F 0.8585(8) 0.2411(5) 0.3807(6) 0.067(4) Uiso 1 1 d .
F34 F 0.8447(7) 0.1798(5) 0.4153(6) 0.059(4) Uiso 1 1 d .
F41 F 0.8249(11) 0.5101(8) 0.1239(9) 0.111(7) Uiso 1 1 d .
F42 F 0.7964(9) 0.5464(6) 0.0566(7) 0.084(5) Uiso 1 1 d .
F43 F 0.8733(10) 0.5036(7) 0.0574(9) 0.101(7) Uiso 1 1 d .
F44 F 0.7798(9) 0.4792(6) 0.0580(8) 0.090(6) Uiso 1 1 d .
F51 F 0.5670(11) 0.3988(7) 0.9222(8) 0.101(7) Uiso 1 1 d .
F52 F 0.6170(7) 0.3424(5) 0.9033(6) 0.061(4) Uiso 1 1 d .
F53 F 0.6683(11) 0.3997(8) 0.9281(9) 0.110(7) Uiso 1 1 d .
F54 F 0.6174(10) 0.3995(7) 0.8577(8) 0.096(6) Uiso 1 1 d .
F61 F 0.8589(15) 0.1770(11) 0.2114(13) 0.156(11) Uiso 1 1 d .
F62 F 0.8266(14) 0.1471(10) 0.2748(12) 0.141(10) Uiso 1 1 d .
F63 F 0.844(3) 0.109(2) 0.216(3) 0.33(3) Uiso 1 1 d .
F64 F 0.9166(13) 0.1301(9) 0.2513(10) 0.124(8) Uiso 1 1 d .
F71 F 0.4371(6) 0.0634(4) 0.3474(5) 0.050(3) Uiso 1 1 d .
F72 F 0.3723(10) 0.0920(6) 0.2893(8) 0.090(6) Uiso 1 1 d .
F73 F 0.4612(9) 0.1226(6) 0.3129(7) 0.086(5) Uiso 1 1 d .
F74 F 0.3873(10) 0.1214(7) 0.3639(8) 0.093(6) Uiso 1 1 d .
F81 F 0.3548(9) 0.1950(6) 0.5467(7) 0.077(5) Uiso 1 1 d .
F82 F 0.4298(10) 0.2192(7) 0.5084(8) 0.097(6) Uiso 1 1 d .
F83 F 0.3287(12) 0.2350(8) 0.4816(10) 0.117(8) Uiso 1 1 d .
F84 F 0.3671(16) 0.1742(11) 0.4721(13) 0.157(12) Uiso 1 1 d .
F21 F 0.623(2) 0.4307(10) 0.5623(13) 0.30(3) Uiso 1 1 d D
F22 F 0.7131(14) 0.4181(12) 0.6071(14) 0.25(2) Uiso 1 1 d D
F23 F 0.6603(11) 0.3669(7) 0.5677(8) 0.114(8) Uiso 1 1 d D
F24 F 0.6264(13) 0.3966(9) 0.6321(9) 0.149(11) Uiso 1 1 d D
O1 O -0.0105(6) 0.3659(5) 0.1775(6) 0.0383(18) Uani 1 1 d U
O2 O 0.7057(6) 0.3339(4) 0.2789(5) 0.033(2) Uani 1 1 d U
O3 O 0.2909(14) 0.1427(10) 0.0672(12) 0.115(10) Uiso 1 1 d .
P1 P 0.5446(2) 0.24336(14) 0.26876(18) 0.0210(10) Uani 1 1 d .
P2 P 0.5549(2) 0.39645(17) 0.37480(18) 0.0280(11) Uani 1 1 d .
P3 P 0.53832(19) 0.48632(13) 0.18905(17) 0.0180(9) Uani 1 1 d .
P4 P 0.5382(2) 0.32891(14) 0.09055(16) 0.0181(9) Uani 1 1 d .
P5 P 0.1732(2) 0.29221(13) 0.35133(16) 0.0168(9) Uani 1 1 d .
P6 P 0.1708(2) 0.46548(13) 0.29351(17) 0.0209(10) Uani 1 1 d .
P7 P 0.14323(19) 0.41324(13) 0.08824(16) 0.0157(9) Uani 1 1 d .
P8 P 0.1492(2) 0.24485(13) 0.14927(17) 0.0195(10) Uani 1 1 d .
O4 O 0.0312(12) 0.4304(8) 0.3854(10) 0.099(9) Uani 1 1 d .

loop_
_atom_site_aniso_label
_atom_site_aniso_U_11
_atom_site_aniso_U_22
_atom_site_aniso_U_33
_atom_site_aniso_U_23
_atom_site_aniso_U_13
_atom_site_aniso_U_12
Ag1 0.0297(8) 0.0325(8) 0.0348(8) 0.0070(7) 0.0068(6) 0.0023(6)
Ag2 0.0264(7) 0.0382(8) 0.0305(8) 0.0045(7) -0.0030(6) 0.0081(6)
Ag3 0.0484(10) 0.0367(9) 0.0312(8) 0.0001(7) -0.0069(7) -0.0073(7)
Ag4 0.0322(8) 0.0231(7) 0.0242(7) -0.0011(6) 0.0057(6) -0.0100(6)
Ag5 0.0452(9) 0.0219(7) 0.0322(8) 0.0012(6) 0.0176(7) -0.0039(6)
Ag6 0.0309(8) 0.0288(7) 0.0310(8) 0.0036(6) 0.0094(6) 0.0066(6)
Ag7 0.0380(8) 0.0243(7) 0.0352(8) 0.0072(6) -0.0119(7) -0.0047(6)
Ag8 0.0284(7) 0.0235(7) 0.0217(7) 0.0062(6) -0.0046(6) -0.0103(6)
Au1 0.0192(4) 0.0153(4) 0.0227(4) 0.0056(3) -0.0016(3) -0.0038(3)
Au2 0.0154(3) 0.0153(3) 0.0167(4) 0.0008(3) -0.0003(3) -0.0007(3)
Au3 0.0160(4) 0.0151(4) 0.0185(4) 0.0013(3) 0.0022(3) -0.0002(3)
Au4 0.0234(4) 0.0236(4) 0.0174(4) 0.0012(3) 0.0033(3) -0.0059(3)
Au5 0.0134(3) 0.0132(3) 0.0159(4) 0.0038(3) 0.0008(3) -0.0003(3)
Au6 0.0144(3) 0.0115(3) 0.0196(4) 0.0009(3) 0.0033(3) 0.0000(3)
Au7 0.0142(3) 0.0130(3) 0.0174(4) 0.0051(3) 0.0011(3) -0.0034(3)
Au8 0.0167(4) 0.0115(3) 0.0174(4) 0.0030(3) 0.0013(3) -0.0025(3)
C1 0.016(3) 0.050(4) 0.044(4) 0.014(3) 0.002(3) -0.003(3)
C2 0.016(3) 0.051(4) 0.045(4) 0.014(3) 0.002(3) -0.003(3)
C3 0.016(3) 0.051(4) 0.045(4) 0.014(3) 0.002(3) -0.003(3)
C4 0.017(3) 0.052(4) 0.046(4) 0.014(4) 0.003(3) -0.003(3)
C5 0.017(3) 0.052(4) 0.046(4) 0.014(3) 0.003(3) -0.003(3)
C6 0.018(3) 0.052(4) 0.046(4) 0.014(3) 0.003(3) -0.003(3)
C7 0.017(3) 0.052(4) 0.046(4) 0.013(3) 0.003(3) -0.003(3)
C8 0.017(3) 0.052(4) 0.045(4) 0.013(3) 0.003(3) -0.003(3)
C9 0.026(12) 0.058(16) 0.09(2) 0.021(15) 0.029(13) -0.006(11)
C10 0.014(5) 0.034(6) 0.043(6) 0.014(5) -0.001(4) 0.002(4)
C11 0.014(5) 0.035(6) 0.043(6) 0.014(5) -0.002(4) 0.002(4)
C12 0.026(4) 0.097(7) 0.049(5) 0.038(5) -0.001(4) -0.024(5)
C13 0.026(4) 0.097(7) 0.049(5) 0.038(5) -0.001(4) -0.024(5)
C14 0.026(4) 0.098(7) 0.050(5) 0.038(5) -0.001(4) -0.024(5)
C15 0.026(4) 0.098(7) 0.050(5) 0.038(5) -0.001(4) -0.024(5)
C16 0.026(4) 0.097(7) 0.050(5) 0.038(5) -0.001(4) -0.024(5)
C17 0.026(4) 0.097(7) 0.050(5) 0.038(5) -0.001(4) -0.024(5)
C18 0.036(13) 0.10(2) 0.039(14) -0.017(14) 0.016(11) -0.039(14)
C111 0.028(10) 0.015(9) 0.022(10) 0.004(8) 0.002(8) 0.009(8)
C112 0.034(11) 0.017(10) 0.043(13) 0.004(9) 0.014(10) -0.001(8)
C113 0.042(13) 0.030(12) 0.053(15) -0.003(11) -0.011(12) -0.013(10)
C114 0.048(14) 0.037(13) 0.040(14) -0.004(11) -0.010(12) 0.006(11)
C115 0.048(14) 0.036(13) 0.043(14) 0.014(11) 0.004(12) 0.007(11)
N116 0.021(8) 0.029(9) 0.033(10) -0.008(8) -0.016(8) -0.007(7)
C121 0.032(4) 0.036(4) 0.040(5) 0.013(4) 0.001(4) 0.013(3)
C122 0.032(4) 0.036(4) 0.040(5) 0.012(4) 0.001(4) 0.013(3)
C123 0.032(4) 0.037(4) 0.041(5) 0.012(4) 0.001(4) 0.013(3)
C124 0.032(4) 0.037(4) 0.041(5) 0.012(4) 0.001(4) 0.013(3)
C125 0.032(4) 0.037(4) 0.040(5) 0.013(4) 0.001(4) 0.013(3)
N126 0.032(4) 0.036(4) 0.040(5) 0.013(4) 0.001(4) 0.013(3)
C131 0.028(4) 0.050(5) 0.050(5) -0.011(4) 0.014(4) -0.013(4)
C132 0.028(4) 0.050(5) 0.050(5) -0.011(4) 0.014(4) -0.013(4)
C133 0.028(4) 0.050(5) 0.050(5) -0.012(4) 0.014(4) -0.013(4)
C134 0.028(4) 0.051(5) 0.050(5) -0.012(4) 0.014(4) -0.013(4)
C135 0.028(4) 0.050(5) 0.050(5) -0.011(4) 0.014(4) -0.013(4)
C136 0.028(4) 0.050(5) 0.050(5) -0.011(4) 0.014(4) -0.013(4)
C211 0.026(4) 0.056(5) 0.031(4) 0.009(4) 0.000(3) -0.001(4)
C212 0.026(4) 0.056(5) 0.031(4) 0.008(4) 0.001(3) -0.001(4)
C213 0.026(4) 0.056(5) 0.032(4) 0.009(4) 0.001(3) -0.001(4)
C214 0.026(4) 0.056(5) 0.032(4) 0.009(4) 0.000(3) -0.001(4)
C215 0.026(4) 0.056(5) 0.032(4) 0.009(4) 0.000(3) -0.001(4)
N216 0.026(4) 0.056(5) 0.031(4) 0.009(4) 0.000(3) -0.001(4)
C221 0.046(13) 0.025(11) 0.026(11) -0.015(9) 0.006(10) -0.004(9)
C222 0.050(14) 0.046(14) 0.027(12) 0.002(10) 0.004(11) 0.014(11)
C223 0.067(19) 0.08(2) 0.055(18) 0.007(16) -0.045(16) -0.029(17)
C224 0.042(15) 0.10(2) 0.046(16) -0.007(16) -0.028(13) -0.026(16)
C225 0.042(14) 0.053(15) 0.056(17) -0.011(13) -0.011(13) -0.018(12)
N226 0.037(10) 0.047(11) 0.035(10) 0.002(9) 0.013(9) -0.005(9)
C231 0.037(5) 0.062(6) 0.076(7) 0.009(5) 0.004(5) 0.012(5)
C232 0.037(5) 0.062(6) 0.076(7) 0.009(5) 0.004(5) 0.012(5)
C233 0.037(5) 0.062(6) 0.076(7) 0.009(5) 0.004(5) 0.012(5)
C234 0.037(5) 0.062(6) 0.076(7) 0.009(5) 0.004(5) 0.012(5)
C235 0.037(5) 0.062(6) 0.076(7) 0.010(5) 0.004(5) 0.012(5)
C236 0.037(5) 0.062(6) 0.076(7) 0.009(5) 0.004(5) 0.012(5)
C311 0.045(5) 0.035(4) 0.041(4) -0.015(4) 0.013(4) 0.000(4)
C312 0.045(5) 0.035(4) 0.041(4) -0.015(4) 0.013(4) 0.000(4)
C313 0.045(5) 0.035(4) 0.041(4) -0.015(4) 0.013(4) 0.000(4)
C314 0.045(5) 0.035(4) 0.041(4) -0.015(4) 0.013(4) 0.000(4)
C315 0.045(5) 0.035(4) 0.041(4) -0.015(4) 0.013(4) 0.000(4)
N316 0.045(5) 0.035(4) 0.041(4) -0.015(4) 0.013(4) 0.000(4)
C321 0.022(4) 0.026(4) 0.043(5) 0.002(3) 0.006(3) -0.007(3)
C322 0.023(4) 0.026(4) 0.043(5) 0.002(3) 0.006(3) -0.007(3)
C323 0.023(4) 0.026(4) 0.043(5) 0.002(3) 0.006(3) -0.007(3)
C324 0.023(4) 0.026(4) 0.043(5) 0.002(3) 0.006(3) -0.007(3)
C325 0.023(4) 0.026(4) 0.043(5) 0.002(3) 0.006(3) -0.007(3)
N326 0.022(4) 0.026(4) 0.043(5) 0.002(3) 0.006(3) -0.007(3)
C331 0.019(10) 0.037(12) 0.030(11) -0.009(9) 0.004(9) -0.004(9)
C332 0.005(8) 0.028(10) 0.047(13) 0.002(9) -0.008(8) -0.001(7)
C333 0.039(13) 0.047(14) 0.047(15) -0.011(12) -0.006(11) 0.011(11)
C334 0.016(10) 0.071(18) 0.058(16) -0.031(14) 0.003(10) 0.011(11)
C335 0.025(11) 0.039(13) 0.056(15) -0.020(12) 0.003(11) -0.009(10)
C336 0.023(10) 0.023(10) 0.042(12) 0.003(9) 0.020(9) -0.008(8)
C411 0.006(8) 0.037(11) 0.010(8) 0.005(8) 0.004(7) -0.005(7)
C412 0.035(11) 0.019(10) 0.029(11) 0.002(8) -0.004(9) 0.000(8)
C413 0.027(11) 0.047(13) 0.023(11) 0.012(10) 0.000(9) 0.006(10)
C414 0.023(10) 0.034(11) 0.029(11) -0.006(9) -0.006(9) 0.004(9)
C415 0.021(10) 0.022(10) 0.053(14) -0.001(10) 0.010(10) -0.008(8)
N416 0.011(7) 0.021(8) 0.025(8) 0.008(7) 0.002(6) -0.001(6)
C421 0.025(4) 0.030(4) 0.037(4) -0.004(3) 0.007(3) 0.000(3)
C422 0.025(4) 0.030(4) 0.037(4) -0.004(3) 0.007(3) -0.001(3)
C423 0.025(4) 0.030(4) 0.037(4) -0.004(3) 0.008(3) -0.001(3)
C424 0.025(4) 0.030(4) 0.038(4) -0.004(3) 0.008(3) 0.000(3)
C425 0.025(4) 0.030(4) 0.037(4) -0.003(3) 0.008(3) 0.000(3)
N426 0.025(4) 0.030(4) 0.037(4) -0.004(3) 0.007(3) 0.000(3)
C431 0.033(4) 0.036(4) 0.041(5) 0.016(4) -0.006(4) -0.006(4)
C432 0.033(4) 0.036(4) 0.041(5) 0.016(4) -0.006(4) -0.007(4)
C433 0.033(4) 0.036(4) 0.041(5) 0.016(4) -0.006(4) -0.007(4)
C434 0.033(4) 0.036(4) 0.041(5) 0.016(4) -0.006(4) -0.007(4)
C435 0.033(4) 0.036(4) 0.041(5) 0.016(4) -0.005(4) -0.006(4)
C436 0.033(4) 0.036(4) 0.041(5) 0.016(4) -0.005(4) -0.006(4)
C511 0.014(9) 0.021(9) 0.020(9) 0.003(8) 0.006(7) 0.001(7)
C512 0.022(10) 0.031(11) 0.023(10) 0.004(8) 0.001(8) -0.009(8)
C513 0.021(10) 0.024(11) 0.050(14) 0.013(10) -0.012(10) 0.008(8)
C514 0.041(13) 0.025(11) 0.069(18) 0.016(12) 0.001(13) 0.012(10)
C515 0.041(12) 0.025(11) 0.022(10) -0.005(8) 0.008(9) 0.007(9)
N516 0.017(8) 0.018(8) 0.053(11) -0.001(8) 0.002(8) -0.006(7)
C521 0.024(5) 0.038(5) 0.032(6) 0.016(5) 0.002(4) -0.006(4)
C522 0.024(5) 0.038(5) 0.032(6) 0.016(5) 0.002(4) -0.006(4)
C523 0.024(5) 0.038(5) 0.033(6) 0.016(5) 0.003(4) -0.006(4)
C524 0.024(5) 0.038(5) 0.033(6) 0.016(5) 0.003(4) -0.006(4)
C525 0.030(11) 0.039(12) 0.037(12) 0.014(10) 0.022(10) 0.011(9)
N526 0.051(11) 0.004(7) 0.028(9) 0.003(6) 0.011(8) 0.003(7)
C531 0.036(5) 0.042(5) 0.069(6) -0.012(5) -0.008(5) -0.001(4)
C532 0.036(5) 0.043(5) 0.069(6) -0.012(5) -0.008(5) -0.001(4)
C533 0.036(5) 0.043(5) 0.069(6) -0.012(5) -0.008(5) -0.001(4)
C534 0.036(5) 0.043(5) 0.069(6) -0.012(5) -0.008(5) -0.001(4)
C535 0.037(5) 0.043(5) 0.069(6) -0.012(5) -0.008(5) -0.001(4)
C536 0.037(5) 0.043(5) 0.069(6) -0.012(5) -0.008(5) -0.001(4)
C611 0.043(5) 0.046(5) 0.024(4) -0.008(4) -0.002(4) -0.001(4)
C612 0.043(5) 0.046(5) 0.025(4) -0.008(4) -0.002(4) -0.001(4)
C613 0.043(5) 0.047(5) 0.025(4) -0.008(4) -0.002(4) -0.001(4)
C614 0.043(5) 0.047(5) 0.025(4) -0.008(4) -0.002(4) -0.001(4)
C615 0.043(5) 0.047(5) 0.025(4) -0.008(4) -0.002(4) -0.001(4)
N616 0.043(5) 0.046(5) 0.024(4) -0.008(4) -0.002(4) -0.001(4)
C621 0.050(5) 0.019(4) 0.057(5) 0.004(4) 0.022(4) 0.010(4)
C622 0.051(5) 0.019(4) 0.057(5) 0.004(4) 0.022(4) 0.010(4)
C623 0.051(5) 0.020(4) 0.058(5) 0.004(4) 0.022(4) 0.010(4)
C624 0.051(5) 0.020(4) 0.058(5) 0.004(4) 0.022(4) 0.010(4)
C625 0.051(5) 0.020(4) 0.057(5) 0.004(4) 0.022(4) 0.010(4)
N626 0.050(5) 0.019(4) 0.057(5) 0.004(4) 0.022(4) 0.010(4)
C631 0.026(4) 0.052(5) 0.041(5) 0.008(4) 0.006(4) -0.012(4)
C632 0.026(4) 0.052(5) 0.041(5) 0.008(4) 0.006(4) -0.012(4)
C633 0.026(4) 0.053(5) 0.041(5) 0.008(4) 0.006(4) -0.012(4)
C634 0.026(4) 0.053(5) 0.041(5) 0.008(4) 0.006(4) -0.012(4)
C635 0.026(4) 0.053(5) 0.041(5) 0.008(4) 0.006(4) -0.012(4)
C636 0.026(4) 0.053(5) 0.041(5) 0.008(4) 0.006(4) -0.012(4)
C711 0.037(6) 0.020(5) 0.043(6) 0.006(4) 0.016(5) -0.008(4)
C712 0.037(6) 0.020(5) 0.043(6) 0.006(4) 0.016(5) -0.008(4)
C713 0.037(6) 0.020(5) 0.044(6) 0.006(4) 0.016(5) -0.008(4)
C714 0.037(6) 0.020(5) 0.044(6) 0.006(4) 0.016(5) -0.008(4)
C715 0.055(14) 0.022(11) 0.028(11) -0.008(9) 0.004(10) 0.000(10)
N716 0.039(9) 0.017(8) 0.014(8) -0.004(6) 0.011(7) -0.005(7)
C721 0.021(9) 0.014(9) 0.012(9) 0.004(7) -0.006(7) -0.008(7)
C722 0.021(10) 0.042(12) 0.031(11) 0.010(10) -0.007(9) -0.003(9)
C723 0.045(13) 0.037(12) 0.034(12) 0.019(10) 0.002(10) 0.016(11)
C724 0.048(14) 0.039(13) 0.033(13) -0.003(10) -0.004(11) 0.001(11)
C725 0.023(10) 0.034(12) 0.041(13) 0.006(10) 0.002(9) -0.002(9)
N726 0.009(7) 0.035(9) 0.028(9) 0.000(7) -0.009(7) 0.002(7)
C731 0.023(4) 0.028(4) 0.049(5) -0.005(4) 0.012(4) -0.003(3)
C732 0.024(4) 0.028(4) 0.049(5) -0.005(4) 0.012(4) -0.003(3)
C733 0.024(4) 0.028(4) 0.049(5) -0.005(4) 0.012(4) -0.003(3)
C734 0.024(4) 0.028(4) 0.049(5) -0.005(4) 0.012(4) -0.003(3)
C735 0.024(4) 0.028(4) 0.049(5) -0.005(4) 0.012(4) -0.003(3)
C736 0.024(4) 0.028(4) 0.049(5) -0.005(4) 0.012(4) -0.003(3)
C811 0.043(5) 0.036(4) 0.016(4) 0.000(3) 0.007(3) -0.012(4)
C812 0.043(5) 0.037(4) 0.017(4) 0.000(3) 0.008(3) -0.012(4)
C813 0.043(5) 0.037(4) 0.017(4) 0.000(3) 0.008(3) -0.012(4)
C814 0.043(5) 0.037(4) 0.017(4) 0.000(3) 0.008(3) -0.012(4)
C815 0.043(5) 0.036(4) 0.016(4) 0.000(3) 0.007(3) -0.012(4)
N816 0.043(5) 0.036(4) 0.016(4) 0.000(3) 0.007(3) -0.012(4)
C821 0.030(4) 0.030(4) 0.033(4) 0.004(3) -0.002(3) -0.017(3)
C822 0.030(4) 0.030(4) 0.033(4) 0.003(3) -0.002(3) -0.017(3)
C823 0.030(4) 0.030(4) 0.034(4) 0.003(3) -0.002(3) -0.018(3)
C824 0.030(4) 0.030(4) 0.034(4) 0.003(3) -0.002(3) -0.018(3)
C825 0.030(4) 0.030(4) 0.034(4) 0.004(3) -0.002(3) -0.018(3)
N826 0.030(4) 0.030(4) 0.033(4) 0.004(3) -0.002(3) -0.018(3)
C831 0.024(10) 0.018(9) 0.018(9) -0.001(7) 0.003(8) 0.004(8)
C832 0.012(9) 0.045(13) 0.048(14) 0.007(11) 0.007(9) -0.002(9)
C833 0.029(12) 0.068(18) 0.042(14) 0.018(13) -0.007(11) -0.005(12)
C834 0.028(13) 0.08(2) 0.051(16) 0.035(15) 0.009(12) 0.028(14)
C835 0.043(15) 0.053(16) 0.067(18) 0.029(14) 0.021(14) 0.024(13)
C836 0.050(14) 0.034(13) 0.048(15) 0.006(11) 0.006(12) 0.003(11)
N900 0.031(11) 0.064(14) 0.057(14) 0.010(11) -0.017(10) -0.022(10)
C901 0.038(14) 0.043(14) 0.049(15) 0.012(11) 0.006(12) -0.010(11)
C902 0.037(15) 0.09(2) 0.07(2) -0.006(18) -0.014(14) -0.029(15)
N903 0.027(12) 0.11(2) 0.056(14) -0.006(14) 0.007(11) 0.019(12)
C904 0.014(11) 0.09(2) 0.061(17) 0.015(15) 0.001(12) 0.001(12)
C905 0.038(15) 0.13(3) 0.055(19) -0.005(19) -0.023(14) 0.000(17)
N906 0.029(9) 0.141(18) 0.140(18) 0.091(15) -0.014(11) -0.026(10)
C907 0.029(9) 0.141(18) 0.140(18) 0.091(15) -0.014(11) -0.026(10)
C908 0.08(3) 0.09(3) 0.22(6) 0.06(3) 0.00(3) -0.05(2)
N909 0.032(10) 0.078(15) 0.031(10) -0.024(10) 0.011(9) -0.019(10)
C910 0.026(11) 0.046(13) 0.034(12) -0.008(10) 0.004(10) 0.005(10)
C911 0.041(14) 0.042(14) 0.070(18) 0.004(13) 0.009(13) 0.009(11)
N912 0.028(7) 0.067(9) 0.075(10) 0.007(8) -0.014(7) -0.003(6)
C913 0.028(7) 0.067(9) 0.075(10) 0.007(8) -0.014(7) -0.003(6)
C914 0.028(7) 0.067(9) 0.074(10) 0.007(8) -0.014(7) -0.003(6)
N917 0.033(10) 0.063(13) 0.040(11) 0.010(10) 0.010(9) -0.014(10)
C918 0.019(10) 0.049(13) 0.028(11) 0.006(10) 0.004(9) -0.014(9)
C919 0.034(13) 0.09(2) 0.055(16) 0.014(15) 0.023(12) -0.019(13)
N920 0.037(8) 0.177(18) 0.087(13) 0.058(13) -0.009(9) -0.017(11)
C921 0.037(8) 0.177(18) 0.088(13) 0.058(13) -0.009(9) -0.017(11)
C922 0.037(8) 0.177(19) 0.088(13) 0.057(13) -0.008(9) -0.017(11)
O1 0.017(4) 0.052(4) 0.045(4) 0.015(4) 0.001(3) -0.003(3)
O2 0.017(5) 0.036(6) 0.045(6) 0.015(5) -0.003(4) 0.002(4)
P1 0.013(2) 0.017(2) 0.032(3) 0.006(2) -0.0010(19) -0.0001(18)
P2 0.027(3) 0.038(3) 0.020(2) 0.005(2) 0.005(2) 0.000(2)
P3 0.013(2) 0.016(2) 0.026(2) -0.0015(19) 0.0051(18) -0.0008(17)
P4 0.017(2) 0.019(2) 0.019(2) 0.0010(18) 0.0041(18) 0.0001(18)
P5 0.016(2) 0.014(2) 0.020(2) 0.0032(18) -0.0005(18) -0.0030(17)
P6 0.026(2) 0.013(2) 0.025(2) -0.0006(19) 0.007(2) -0.0006(18)
P7 0.012(2) 0.016(2) 0.019(2) 0.0040(18) 0.0015(18) -0.0040(17)
P8 0.024(2) 0.012(2) 0.021(2) 0.0052(18) 0.0000(19) -0.0050(18)
O4 0.084(17) 0.102(19) 0.11(2) 0.035(16) 0.009(15) -0.037(14)

loop_
_atom_type_symbol
_atom_type_description
_atom_type_scat_dispersion_real
_atom_type_scat_dispersion_imag
_atom_type_scat_source
C C 0.0181 0.0091 'International Tables Vol C Tables 4.2.6.8 and 6.1.1.4'
H H 0.0000 0.0000 'International Tables Vol C Tables 4.2.6.8 and 6.1.1.4'
B B 0.0090 0.0039 'International Tables Vol C Tables 4.2.6.8 and 6.1.1.4'
N N 0.0311 0.0180 'International Tables Vol C Tables 4.2.6.8 and 6.1.1.4'
O O 0.0492 0.0322 'International Tables Vol C Tables 4.2.6.8 and 6.1.1.4'
F F 0.0727 0.0534 'International Tables Vol C Tables 4.2.6.8 and 6.1.1.4'
P P 0.2955 0.4335 'International Tables Vol C Tables 4.2.6.8 and 6.1.1.4'
Cl Cl 0.3639 0.7018 'International Tables Vol C Tables 4.2.6.8 and 6.1.1.4'
Ag Ag 0.1306 4.2820 'International Tables Vol C Tables 4.2.6.8 and 6.1.1.4'
Au Au -4.4197 7.2980 'International Tables Vol C Tables 4.2.6.8 and 6.1.1.4'

loop_
_geom_angle_atom_site_label_1
_geom_angle_atom_site_label_2
_geom_angle_atom_site_label_3
_geom_angle
N116 Ag1 N426 121.7(6)
N116 Ag1 N903 113.9(8)
N426 Ag1 N903 105.3(7)
N116 Ag1 Au1 88.8(4)
N426 Ag1 Au1 135.3(4)
N903 Ag1 Au1 87.6(6)
N116 Ag1 Au2 122.1(4)
N426 Ag1 Au2 79.6(4)
N903 Ag1 Au2 109.0(7)
Au1 Ag1 Au2 55.83(3)
N126 Ag2 N900 102.7(7)
N126 Ag2 N216 112.5(7)
N900 Ag2 N216 98.6(7)
N126 Ag2 Au4 138.9(4)
N900 Ag2 Au4 111.8(6)
N216 Ag2 Au4 84.3(5)
N126 Ag2 Au1 81.1(4)
N900 Ag2 Au1 145.2(6)
N216 Ag2 Au1 112.0(4)
Au4 Ag2 Au1 57.79(3)
N226 Ag3 N906 107.5(9)
N226 Ag3 N316 130.1(7)
N906 Ag3 N316 96.9(9)
N226 Ag3 Au3 136.0(5)
N906 Ag3 Au3 87.3(10)
N316 Ag3 Au3 86.7(5)
N226 Ag3 Au4 81.1(5)
N906 Ag3 Au4 126.7(10)
N316 Ag3 Au4 117.6(5)
Au3 Ag3 Au4 58.01(4)
N326 Ag4 N416 119.6(6)
N326 Ag4 N909 102.7(7)
N416 Ag4 N909 91.8(6)
N326 Ag4 Au2 140.4(5)
N416 Ag4 Au2 88.5(4)
N909 Ag4 Au2 103.7(6)
N326 Ag4 Au3 83.3(5)
N416 Ag4 Au3 122.2(4)
N909 Ag4 Au3 137.4(5)
Au2 Ag4 Au3 57.33(3)
N526 Ag5 N616 124.0(6)
N526 Ag5 O4 97.4(7)
N616 Ag5 O4 86.5(7)
N526 Ag5 Au6 138.4(4)
N616 Ag5 Au6 86.2(5)
O4 Ag5 Au6 113.9(6)
N526 Ag5 Au5 81.5(4)
N616 Ag5 Au5 120.2(5)
O4 Ag5 Au5 148.8(6)
Au6 Ag5 Au5 57.50(3)
N716 Ag6 N626 133.9(6)
N716 Ag6 N912 107.0(8)
N626 Ag6 N912 103.8(8)
N716 Ag6 Au7 85.8(4)
N626 Ag6 Au7 131.6(4)
N912 Ag6 Au7 83.2(6)
N716 Ag6 Au6 119.9(4)
N626 Ag6 Au6 77.5(4)
N912 Ag6 Au6 111.6(6)
Au7 Ag6 Au6 56.13(3)
N920 Ag7 N726 121.5(8)
N920 Ag7 N816 110.1(11)
N726 Ag7 N816 109.7(6)
N920 Ag7 Au8 82.6(7)
N726 Ag7 Au8 140.4(4)
N816 Ag7 Au8 86.6(4)
N920 Ag7 Au7 115.3(10)
N726 Ag7 Au7 83.1(4)
N816 Ag7 Au7 114.9(4)
Au8 Ag7 Au7 57.35(3)
N516 Ag8 N826 128.6(6)
N516 Ag8 N917 90.8(6)
N826 Ag8 N917 93.0(7)
N516 Ag8 Au5 88.5(4)
N826 Ag8 Au5 135.1(4)
N917 Ag8 Au5 113.1(5)
N516 Ag8 Au8 120.9(4)
N826 Ag8 Au8 80.7(4)
N917 Ag8 Au8 144.0(5)
Au5 Ag8 Au8 56.54(3)
C10 Au1 P1 173.3(5)
C10 Au1 Au2 48.7(6)
P1 Au1 Au2 137.17(13)
C10 Au1 Au4 48.7(6)
P1 Au1 Au4 128.32(13)
Au2 Au1 Au4 90.06(3)
C10 Au1 Ag1 100.7(6)
P1 Au1 Ag1 81.86(13)
Au2 Au1 Ag1 64.43(4)
Au4 Au1 Ag1 149.34(4)
C10 Au1 Ag2 90.8(6)
P1 Au1 Ag2 82.85(13)
Au2 Au1 Ag2 138.74(4)
Au4 Au1 Ag2 60.50(4)
Ag1 Au1 Ag2 128.81(5)
C10 Au2 P4 173.2(6)
C10 Au2 Au1 50.2(5)
P4 Au2 Au1 122.94(12)
C10 Au2 Au3 48.6(5)
P4 Au2 Au3 136.19(12)
Au1 Au2 Au3 90.73(3)
C10 Au2 Ag4 102.6(5)
P4 Au2 Ag4 84.14(12)
Au1 Au2 Ag4 152.31(4)
Au3 Au2 Ag4 62.82(3)
C10 Au2 Ag1 97.9(5)
P4 Au2 Ag1 76.97(12)
Au1 Au2 Ag1 59.73(4)
Au3 Au2 Ag1 146.48(4)
Ag4 Au2 Ag1 141.48(5)
C10 Au3 P3 175.0(6)
C10 Au3 Au2 48.9(6)
P3 Au3 Au2 126.90(12)
C10 Au3 Au4 48.5(6)
P3 Au3 Au4 132.62(12)
Au2 Au3 Au4 89.55(3)
C10 Au3 Ag3 99.5(6)
P3 Au3 Ag3 84.54(12)
Au2 Au3 Ag3 148.23(4)
Au4 Au3 Ag3 61.51(4)
C10 Au3 Ag4 100.3(6)
P3 Au3 Ag4 77.85(12)
Au2 Au3 Ag4 59.86(3)
Au4 Au3 Ag4 148.10(4)
Ag3 Au3 Ag4 144.10(5)
C10 Au4 P2 173.0(5)
C10 Au4 Au1 49.9(6)
P2 Au4 Au1 133.60(14)
C10 Au4 Au3 47.9(5)
P2 Au4 Au3 132.81(14)
Au1 Au4 Au3 89.65(3)
C10 Au4 Ag2 92.5(5)
P2 Au4 Ag2 85.51(14)
Au1 Au4 Ag2 61.71(4)
Au3 Au4 Ag2 139.84(5)
C10 Au4 Ag3 98.1(6)
P2 Au4 Ag3 78.65(14)
Au1 Au4 Ag3 147.74(5)
Au3 Au4 Ag3 60.48(4)
Ag2 Au4 Ag3 134.42(5)
C1 Au5 P5 176.6(7)
C1 Au5 Au8 48.4(7)
P5 Au5 Au8 134.97(12)
C1 Au5 Au6 49.4(6)
P5 Au5 Au6 128.34(11)
Au8 Au5 Au6 89.55(3)
C1 Au5 Ag8 100.2(6)
P5 Au5 Ag8 82.14(11)
Au8 Au5 Ag8 62.51(3)
Au6 Au5 Ag8 149.47(4)
C1 Au5 Ag5 97.7(7)
P5 Au5 Ag5 78.91(12)
Au8 Au5 Ag5 146.11(4)
Au6 Au5 Ag5 60.78(3)
Ag8 Au5 Ag5 139.49(5)
C1 Au6 P6 174.9(6)
C1 Au6 Au5 49.4(6)
P6 Au6 Au5 135.64(12)
C1 Au6 Au7 48.5(6)
P6 Au6 Au7 128.14(12)
Au5 Au6 Au7 90.40(3)
C1 Au6 Ag5 98.5(6)
P6 Au6 Ag5 84.72(13)
Au5 Au6 Ag5 61.72(3)
Au7 Au6 Ag5 146.96(4)
C1 Au6 Ag6 98.6(6)
P6 Au6 Ag6 76.45(12)
Au5 Au6 Ag6 147.82(4)
Au7 Au6 Ag6 60.04(3)
Ag5 Au6 Ag6 139.20(5)
C1 Au7 P7 173.4(7)
C1 Au7 Au8 48.1(7)
P7 Au7 Au8 126.67(12)
C1 Au7 Au6 48.6(6)
P7 Au7 Au6 137.89(11)
Au8 Au7 Au6 88.27(3)
C1 Au7 Ag7 92.8(6)
P7 Au7 Ag7 80.63(11)
Au8 Au7 Ag7 59.95(3)
Au6 Au7 Ag7 141.46(4)
C1 Au7 Ag6 102.0(7)
P7 Au7 Ag6 83.49(12)
Au8 Au7 Ag6 149.79(4)
Au6 Au7 Ag6 63.83(4)
Ag7 Au7 Ag6 137.98(5)
C1 Au8 P8 176.1(6)
C1 Au8 Au5 49.9(6)
P8 Au8 Au5 129.07(12)
C1 Au8 Au7 49.5(6)
P8 Au8 Au7 133.58(12)
Au5 Au8 Au7 91.74(3)
C1 Au8 Ag7 96.0(6)
P8 Au8 Ag7 84.48(12)
Au5 Au8 Ag7 145.48(4)
Au7 Au8 Ag7 62.70(3)
C1 Au8 Ag8 100.1(6)
P8 Au8 Ag8 76.91(12)
Au5 Au8 Ag8 60.94(3)
Au7 Au8 Ag8 149.51(4)
Ag7 Au8 Ag8 133.58(5)
F13 B1 F12 124(4)
F13 B1 F15 119(3)
F12 B1 F15 110(3)
F13 B1 F14 100(3)
F12 B1 F14 99(3)
F15 B1 F14 96(3)
F13 B1 F11 85(3)
F12 B1 F11 81(3)
F15 B1 F11 78(3)
F14 B1 F11 174(4)
F33 B3 F32 109.5(19)
F33 B3 F31 110.7(19)
F32 B3 F31 111.9(19)
F33 B3 F34 108.9(18)
F32 B3 F34 108.8(18)
F31 B3 F34 107.0(17)
F44 B4 F42 112(2)
F44 B4 F43 111(2)
F42 B4 F43 109(2)
F44 B4 F41 107(2)
F42 B4 F41 108(2)
F43 B4 F41 110(2)
F53 B5 F51 112(2)
F53 B5 F54 105(2)
F51 B5 F54 111(2)
F53 B5 F52 110(2)
F51 B5 F52 109(2)
F54 B5 F52 109(2)
F63 B6 F61 121(5)
F63 B6 F62 112(5)
F61 B6 F62 112(4)
F63 B6 F64 93(4)
F61 B6 F64 108(3)
F62 B6 F64 110(3)
F71 B7 F72 110(2)
F71 B7 F73 111(2)
F72 B7 F73 108(2)
F71 B7 F74 109(2)
F72 B7 F74 109(2)
F73 B7 F74 110(2)
F82 B8 F81 116(3)
F82 B8 F83 123(3)
F81 B8 F83 118(3)
F82 B8 F84 95(3)
F81 B8 F84 99(2)
F83 B8 F84 94(3)
F21 B2 F24 109.8(17)
F21 B2 F22 110.7(18)
F24 B2 F22 108.4(17)
F21 B2 F23 108.8(17)
F24 B2 F23 110.3(17)
F22 B2 F23 108.8(17)
C2 C1 Au8 114.6(17)
C2 C1 Au7 108.1(15)
Au8 C1 Au7 82.4(9)
C2 C1 Au5 114.4(15)
Au8 C1 Au5 81.7(8)
Au7 C1 Au5 137.5(10)
C2 C1 Au6 110.4(17)
Au8 C1 Au6 135.0(10)
Au7 C1 Au6 82.9(8)
Au5 C1 Au6 81.2(8)
O1 C2 C1 123(2)
O1 C2 C3 114.9(17)
C1 C2 C3 122.2(19)
C4 C3 C8 118(2)
C4 C3 C2 121(2)
C8 C3 C2 122(2)
C5 C4 C3 122(2)
C6 C5 C4 120(2)
C5 C6 C7 119(2)
C8 C7 C6 123(2)
C7 C8 C3 118(2)
C7 C8 C9 124(2)
C3 C8 C9 119(2)
C11 C10 Au3 117.7(14)
C11 C10 Au2 119.5(16)
Au3 C10 Au2 82.5(7)
C11 C10 Au4 102.9(14)
Au3 C10 Au4 83.6(8)
Au2 C10 Au4 137.1(9)
C11 C10 Au1 105.8(13)
Au3 C10 Au1 136.1(9)
Au2 C10 Au1 81.1(7)
Au4 C10 Au1 81.4(7)
O2 C11 C12 117.9(18)
O2 C11 C10 121.5(18)
C12 C11 C10 120.5(18)
C13 C12 C17 120(2)
C13 C12 C11 121(2)
C17 C12 C11 119(2)
C14 C13 C12 122(3)
C13 C14 C15 117(2)
C16 C15 C14 120(2)
C15 C16 C17 123(3)
C16 C17 C12 117(2)
C16 C17 C18 121(2)
C12 C17 C18 122(2)
N116 C111 C112 122.6(18)
N116 C111 P1 116.0(14)
C112 C111 P1 121.3(16)
C111 C112 C113 119(2)
C114 C113 C112 117(2)
C113 C114 C115 118(2)
N116 C115 C114 124(2)
C115 N116 C111 118.9(19)
C115 N116 Ag1 117.0(16)
C111 N116 Ag1 124.0(12)
N126 C121 C122 126.2(19)
N126 C121 P1 113.2(15)
C122 C121 P1 120.4(18)
C121 C122 C123 115(2)
C124 C123 C122 121(2)
C123 C124 C125 118(2)
N126 C125 C124 124(2)
C121 N126 C125 115.8(19)
C121 N126 Ag2 127.3(13)
C125 N126 Ag2 116.5(16)
C132 C131 C136 120(2)
C132 C131 P1 116.0(19)
C136 C131 P1 123.7(19)
C131 C132 C133 118(2)
C134 C133 C132 120(2)
C135 C134 C133 121(2)
C134 C135 C136 120(2)
C135 C136 C131 120(2)
N216 C211 C212 124(2)
N216 C211 P2 114.6(16)
C212 C211 P2 121.4(19)
C213 C212 C211 117(2)
C214 C213 C212 121(2)
C213 C214 C215 118(2)
N216 C215 C214 123(2)
C211 N216 C215 117(2)
C211 N216 Ag2 127.7(15)
C215 N216 Ag2 115.1(15)
N226 C221 C222 125(2)
N226 C221 P2 111.2(16)
C222 C221 P2 123.1(18)
C221 C222 C223 117(2)
C224 C223 C222 120(2)
C223 C224 C225 119(2)
C224 C225 N226 124(3)
C221 N226 C225 114(2)
C221 N226 Ag3 125.9(15)
C225 N226 Ag3 119.9(17)
C232 C231 C236 120(3)
C232 C231 P2 122(2)
C236 C231 P2 118(2)
C231 C232 C233 124(3)
C232 C233 C234 115(3)
C235 C234 C233 124(3)
C234 C235 C236 119(3)
C231 C236 C235 118(3)
N316 C311 C312 124(2)
N316 C311 P3 114.5(17)
C312 C311 P3 121.1(18)
C311 C312 C313 120(2)
C312 C313 C314 116(2)
C315 C314 C313 119(2)
C314 C315 N316 124(2)
C311 N316 C315 116(2)
C311 N316 Ag3 128.5(15)
C315 N316 Ag3 115.2(16)
N326 C321 C322 124.6(19)
N326 C321 P3 112.6(14)
C322 C321 P3 122.7(17)
C323 C322 C321 117(2)
C322 C323 C324 119.1(19)
C325 C324 C323 119(2)
N326 C325 C324 123(2)
C321 N326 C325 116.5(17)
C321 N326 Ag4 124.6(13)
C325 N326 Ag4 118.8(14)
C336 C331 C332 119.6(18)
C336 C331 P3 117.7(17)
C332 C331 P3 122.6(15)
C333 C332 C331 120(2)
C332 C333 C334 121(2)
C335 C334 C333 120(2)
C334 C335 C336 121(2)
C331 C336 C335 119(2)
N416 C411 C412 122.5(16)
N416 C411 P4 116.2(12)
C412 C411 P4 121.3(14)
C411 C412 C413 118.6(18)
C414 C413 C412 118.0(19)
C415 C414 C413 119.2(19)
N416 C415 C414 124.1(18)
C415 N416 C411 117.5(15)
C415 N416 Ag4 117.8(12)
C411 N416 Ag4 124.7(11)
N426 C421 C422 121.5(19)
N426 C421 P4 114.8(16)
C422 C421 P4 123.5(16)
C423 C422 C421 118(2)
C422 C423 C424 119(2)
C425 C424 C423 118.8(19)
N426 C425 C424 124(2)
C421 N426 C425 119.0(19)
C421 N426 Ag1 123.1(14)
C425 N426 Ag1 117.5(14)
C432 C431 C436 121(2)
C432 C431 P4 123.1(19)
C436 C431 P4 116.1(18)
C431 C432 C433 120(2)
C434 C433 C432 119(2)
C435 C434 C433 122(2)
C434 C435 C436 120(2)
C431 C436 C435 119(2)
N516 C511 C512 123.4(17)
N516 C511 P5 115.4(13)
C512 C511 P5 121.2(14)
C511 C512 C513 118.6(18)
C514 C513 C512 116.5(18)
C515 C514 C513 120(2)
C514 C515 N516 125(2)
C515 N516 C511 115.3(17)
C515 N516 Ag8 119.1(14)
C511 N516 Ag8 125.6(12)
N526 C521 C522 123(2)
N526 C521 P5 114.7(14)
C522 C521 P5 122.3(17)
C523 C522 C521 118(2)
C522 C523 C524 119.6(19)
C523 C524 C525 119(2)
N526 C525 C524 122.2(19)
C521 N526 C525 118.3(17)
C521 N526 Ag5 123.2(14)
C525 N526 Ag5 117.7(12)
C536 C531 C532 120(2)
C536 C531 P5 123(2)
C532 C531 P5 117(2)
C533 C532 C531 120(3)
C532 C533 C534 119(3)
C535 C534 C533 120(2)
C534 C535 C536 122(3)
C531 C536 C535 120(3)
N616 C611 C612 122(2)
N616 C611 P6 114.4(16)
C612 C611 P6 123.4(19)
C611 C612 C613 119(2)
C614 C613 C612 118(2)
C613 C614 C615 120(2)
C614 C615 N616 123(2)
C611 N616 C615 117.5(19)
C611 N616 Ag5 128.2(14)
C615 N616 Ag5 114.3(16)
N626 C621 C622 122(2)
N626 C621 P6 113.8(17)
C622 C621 P6 124(2)
C621 C622 C623 118(2)
C624 C623 C622 119(2)
C623 C624 C625 120(2)
N626 C625 C624 122(2)
C621 N626 C625 119(2)
C621 N626 Ag6 125.1(14)
C625 N626 Ag6 116.4(17)
C632 C631 C636 120(2)
C632 C631 P6 122.0(19)
C636 C631 P6 117.5(18)
C631 C632 C633 120(2)
C632 C633 C634 121(2)
C633 C634 C635 120(2)
C634 C635 C636 118(2)
C631 C636 C635 120(2)
N716 C711 C712 122.1(18)
N716 C711 P7 116.8(15)
C712 C711 P7 121.0(17)
C711 C712 C713 119(2)
C714 C713 C712 117.6(19)
C713 C714 C715 119.0(18)
N716 C715 C714 123.3(19)
C711 N716 C715 118.5(17)
C711 N716 Ag6 127.3(12)
C715 N716 Ag6 114.0(13)
N726 C721 C722 124.9(16)
N726 C721 P7 113.4(12)
C722 C721 P7 121.7(13)
C721 C722 C723 116.9(19)
C724 C723 C722 119(2)
C723 C724 C725 119(2)
N726 C725 C724 122(2)
C721 N726 C725 117.2(17)
C721 N726 Ag7 126.8(11)
C725 N726 Ag7 116.0(13)
C732 C731 C736 117.6(19)
C732 C731 P7 124.7(17)
C736 C731 P7 117.6(17)
C731 C732 C733 123(2)
C734 C733 C732 118(2)
C735 C734 C733 121(2)
C734 C735 C736 120(2)
C731 C736 C735 119(2)
C812 C811 N816 120.4(18)
C812 C811 P8 125.3(17)
N816 C811 P8 114.3(16)
C813 C812 C811 121(2)
C814 C813 C812 119(2)
C813 C814 C815 118.6(19)
N816 C815 C814 124(2)
C815 N816 C811 117.4(19)
C815 N816 Ag7 117.2(15)
C811 N816 Ag7 125.2(13)
N826 C821 C822 125.1(18)
N826 C821 P8 113.9(15)
C822 C821 P8 121.0(16)
C821 C822 C823 115(2)
C824 C823 C822 120(2)
C825 C824 C823 117.9(18)
N826 C825 C824 124(2)
C821 N826 C825 117.6(18)
C821 N826 Ag8 122.4(12)
C825 N826 Ag8 120.1(15)
C836 C831 C832 121.0(19)
C836 C831 P8 121.6(16)
C832 C831 P8 117.3(14)
C831 C832 C833 120(2)
C834 C833 C832 119(2)
C833 C834 C835 122(2)
C834 C835 C836 119(2)
C831 C836 C835 119(2)
C901 N900 Ag2 174(2)
N900 C901 C902 177(3)
C904 N903 Ag1 165(3)
N903 C904 C905 180(4)
C907 N906 Ag3 171(3)
N906 C907 C908 177(6)
C910 N909 Ag4 177(2)
N909 C910 C911 178(3)
C913 N912 Ag6 155(2)
N912 C913 C914 177(3)
C918 N917 Ag8 165.8(19)
N917 C918 C919 177(2)
C921 N920 Ag7 166(4)
N920 C921 C922 158(5)
N923 C924 C925 166(6)
N932 C931 C930 178(4)
C131 P1 C111 108.1(10)
C131 P1 C121 107.4(11)
C111 P1 C121 103.1(9)
C131 P1 Au1 112.9(8)
C111 P1 Au1 117.6(6)
C121 P1 Au1 106.9(7)
C231 P2 C211 108.6(12)
C231 P2 C221 106.1(12)
C211 P2 C221 105.4(10)
C231 P2 Au4 114.4(11)
C211 P2 Au4 115.0(8)
C221 P2 Au4 106.6(7)
C331 P3 C311 106.1(10)
C331 P3 C321 105.1(10)
C311 P3 C321 106.1(10)
C331 P3 Au3 111.2(7)
C311 P3 Au3 118.1(8)
C321 P3 Au3 109.3(7)
C431 P4 C421 106.6(11)
C431 P4 C411 106.7(9)
C421 P4 C411 105.2(9)
C431 P4 Au2 112.9(8)
C421 P4 Au2 106.1(7)
C411 P4 Au2 118.4(6)
C531 P5 C511 106.5(10)
C531 P5 C521 107.7(12)
C511 P5 C521 108.2(9)
C531 P5 Au5 112.3(9)
C511 P5 Au5 118.2(6)
C521 P5 Au5 103.5(6)
C631 P6 C621 107.1(11)
C631 P6 C611 107.0(11)
C621 P6 C611 104.7(11)
C631 P6 Au6 114.0(8)
C621 P6 Au6 105.6(8)
C611 P6 Au6 117.6(8)
C731 P7 C711 105.8(10)
C731 P7 C721 104.5(10)
C711 P7 C721 106.2(9)
C731 P7 Au7 111.7(8)
C711 P7 Au7 117.2(7)
C721 P7 Au7 110.5(6)
C811 P8 C831 107.4(10)
C811 P8 C821 105.0(10)
C831 P8 C821 105.9(9)
C811 P8 Au8 116.8(7)
C831 P8 Au8 114.2(6)
C821 P8 Au8 106.5(8)

loop_
_geom_bond_atom_site_label_1
_geom_bond_atom_site_label_2
_geom_bond_distance
Ag1 N116 2.285(17)
Ag1 N426 2.298(18)
Ag1 N903 2.30(2)
Ag1 Au1 2.9111(18)
Ag1 Au2 3.0406(17)
Ag2 N126 2.324(18)
Ag2 N900 2.324(19)
Ag2 N216 2.327(19)
Ag2 Au4 2.8854(16)
Ag2 Au1 2.9190(17)
Ag3 N226 2.257(19)
Ag3 N906 2.27(2)
Ag3 N316 2.27(2)
Ag3 Au3 2.9012(18)
Ag3 Au4 2.9303(18)
Ag4 N326 2.281(16)
Ag4 N416 2.320(15)
Ag4 N909 2.34(2)
Ag4 Au2 2.8674(15)
Ag4 Au3 2.9496(16)
Ag5 N526 2.292(15)
Ag5 N616 2.323(19)
Ag5 O4 2.48(3)
Ag5 Au6 2.8981(16)
Ag5 Au5 2.9244(16)
Ag6 N716 2.266(15)
Ag6 N626 2.29(2)
Ag6 N912 2.319(19)
Ag6 Au7 2.9697(16)
Ag6 Au6 3.0763(16)
Ag7 N920 2.25(3)
Ag7 N726 2.285(16)
Ag7 N816 2.331(19)
Ag7 Au8 2.8787(16)
Ag7 Au7 2.9553(16)
Ag8 N516 2.270(17)
Ag8 N826 2.291(17)
Ag8 N917 2.384(19)
Ag8 Au5 2.9149(15)
Ag8 Au8 2.9582(15)
Au1 C10 2.17(2)
Au1 P1 2.276(5)
Au1 Au2 2.7889(10)
Au1 Au4 2.8047(11)
Au2 C10 2.12(2)
Au2 P4 2.278(5)
Au2 Au3 2.7911(10)
Au3 C10 2.11(2)
Au3 P3 2.292(4)
Au3 Au4 2.8279(10)
Au4 C10 2.13(2)
Au4 P2 2.280(5)
Au5 C1 2.15(2)
Au5 P5 2.294(4)
Au5 Au8 2.7822(10)
Au5 Au6 2.8006(9)
Au6 C1 2.15(2)
Au6 P6 2.286(5)
Au6 Au7 2.8463(10)
Au7 C1 2.15(2)
Au7 P7 2.288(4)
Au7 Au8 2.8003(9)
Au8 C1 2.10(2)
Au8 P8 2.269(5)
B1 F13 1.29(4)
B1 F12 1.30(4)
B1 F15 1.39(4)
B1 F14 1.54(5)
B1 F11 1.67(8)
B3 F33 1.36(3)
B3 F32 1.36(3)
B3 F31 1.36(3)
B3 F34 1.42(3)
B4 F44 1.33(3)
B4 F42 1.34(3)
B4 F43 1.34(4)
B4 F41 1.44(4)
B5 F53 1.33(3)
B5 F51 1.35(3)
B5 F54 1.37(3)
B5 F52 1.40(3)
B6 F63 1.23(8)
B6 F61 1.33(5)
B6 F62 1.35(5)
B6 F64 1.39(5)
B7 F71 1.36(3)
B7 F72 1.37(3)
B7 F73 1.38(3)
B7 F74 1.43(4)
B8 F82 1.31(4)
B8 F81 1.31(4)
B8 F83 1.33(4)
B8 F84 1.63(5)
B2 F21 1.366(18)
B2 F24 1.375(18)
B2 F22 1.376(18)
B2 F23 1.379(18)
C1 C2 1.45(3)
C2 O1 1.23(3)
C2 C3 1.50(3)
C3 C4 1.40(3)
C3 C8 1.45(4)
C4 C5 1.39(3)
C5 C6 1.34(3)
C6 C7 1.41(3)
C7 C8 1.37(3)
C8 C9 1.51(3)
C10 C11 1.52(3)
C11 O2 1.24(2)
C11 C12 1.50(3)
C12 C13 1.39(4)
C12 C17 1.39(4)
C13 C14 1.37(3)
C14 C15 1.40(4)
C15 C16 1.36(4)
C16 C17 1.38(3)
C17 C18 1.48(4)
C111 N116 1.34(3)
C111 C112 1.37(3)
C111 P1 1.804(19)
C112 C113 1.44(3)
C113 C114 1.36(4)
C114 C115 1.43(3)
C115 N116 1.26(3)
C121 N126 1.32(3)
C121 C122 1.36(3)
C121 P1 1.87(2)
C122 C123 1.39(3)
C123 C124 1.34(3)
C124 C125 1.37(3)
C125 N126 1.32(3)
C131 C132 1.39(4)
C131 C136 1.41(4)
C131 P1 1.77(2)
C132 C133 1.43(3)
C133 C134 1.39(4)
C134 C135 1.36(3)
C135 C136 1.39(3)
C211 N216 1.35(3)
C211 C212 1.40(3)
C211 P2 1.82(2)
C212 C213 1.39(3)
C213 C214 1.38(3)
C214 C215 1.41(3)
C215 N216 1.37(3)
C221 N226 1.35(3)
C221 C222 1.36(3)
C221 P2 1.86(2)
C222 C223 1.39(4)
C223 C224 1.35(4)
C224 C225 1.35(4)
C225 N226 1.36(3)
C231 C232 1.37(4)
C231 C236 1.39(4)
C231 P2 1.79(3)
C232 C233 1.38(4)
C233 C234 1.40(4)
C234 C235 1.35(4)
C235 C236 1.44(4)
C311 N316 1.34(3)
C311 C312 1.39(3)
C311 P3 1.82(2)
C312 C313 1.39(3)
C313 C314 1.45(3)
C314 C315 1.37(3)
C315 N316 1.38(3)
C321 N326 1.32(3)
C321 C322 1.41(3)
C321 P3 1.84(2)
C322 C323 1.38(3)
C323 C324 1.39(3)
C324 C325 1.38(3)
C325 N326 1.36(3)
C331 C336 1.39(3)
C331 C332 1.44(3)
C331 P3 1.803(19)
C332 C333 1.35(3)
C333 C334 1.39(4)
C334 C335 1.39(4)
C335 C336 1.41(3)
C411 N416 1.34(2)
C411 C412 1.40(3)
C411 P4 1.815(18)
C412 C413 1.41(3)
C413 C414 1.38(3)
C414 C415 1.37(3)
C415 N416 1.34(3)
C421 N426 1.34(3)
C421 C422 1.43(3)
C421 P4 1.81(2)
C422 C423 1.40(3)
C423 C424 1.40(3)
C424 C425 1.38(3)
C425 N426 1.34(3)
C431 C432 1.36(3)
C431 C436 1.40(3)
C431 P4 1.80(2)
C432 C433 1.41(3)
C433 C434 1.40(3)
C434 C435 1.35(3)
C435 C436 1.42(3)
C511 N516 1.35(3)
C511 C512 1.39(3)
C511 P5 1.815(18)
C512 C513 1.42(3)
C513 C514 1.37(3)
C514 C515 1.34(3)
C515 N516 1.34(3)
C521 N526 1.31(3)
C521 C522 1.42(3)
C521 P5 1.83(2)
C522 C523 1.37(3)
C523 C524 1.37(3)
C524 C525 1.39(3)
C525 N526 1.36(3)
C531 C536 1.35(4)
C531 C532 1.41(4)
C531 P5 1.82(2)
C532 C533 1.37(3)
C533 C534 1.41(4)
C534 C535 1.35(4)
C535 C536 1.36(3)
C611 N616 1.33(3)
C611 C612 1.35(3)
C611 P6 1.81(2)
C612 C613 1.43(3)
C613 C614 1.34(3)
C614 C615 1.35(3)
C615 N616 1.36(3)
C621 N626 1.32(3)
C621 C622 1.39(3)
C621 P6 1.81(2)
C622 C623 1.41(3)
C623 C624 1.35(4)
C624 C625 1.37(3)
C625 N626 1.35(3)
C631 C632 1.37(3)
C631 C636 1.40(3)
C631 P6 1.80(2)
C632 C633 1.38(3)
C633 C634 1.39(3)
C634 C635 1.39(3)
C635 C636 1.42(3)
C711 N716 1.34(3)
C711 C712 1.39(3)
C711 P7 1.807(19)
C712 C713 1.42(3)
C713 C714 1.39(3)
C714 C715 1.39(3)
C715 N716 1.34(3)
C721 N726 1.33(2)
C721 C722 1.37(3)
C721 P7 1.839(16)
C722 C723 1.45(3)
C723 C724 1.35(3)
C724 C725 1.41(3)
C725 N726 1.36(3)
C731 C732 1.39(3)
C731 C736 1.42(3)
C731 P7 1.77(2)
C732 C733 1.40(3)
C733 C734 1.38(3)
C734 C735 1.37(3)
C735 C736 1.43(3)
C811 C812 1.38(3)
C811 N816 1.39(3)
C811 P8 1.80(2)
C812 C813 1.37(3)
C813 C814 1.35(3)
C814 C815 1.41(3)
C815 N816 1.29(3)
C821 N826 1.31(3)
C821 C822 1.38(3)
C821 P8 1.845(19)
C822 C823 1.42(3)
C823 C824 1.37(3)
C824 C825 1.36(3)
C825 N826 1.33(3)
C831 C836 1.38(3)
C831 C832 1.38(3)
C831 P8 1.806(18)
C832 C833 1.41(3)
C833 C834 1.36(4)
C834 C835 1.38(4)
C835 C836 1.41(3)
N900 C901 1.11(3)
C901 C902 1.48(4)
N903 C904 1.09(3)
C904 C905 1.48(4)
N906 C907 1.15(4)
C907 C908 1.48(5)
N909 C910 1.10(3)
C910 C911 1.50(3)
N912 C913 1.10(3)
C913 C914 1.53(4)
N917 C918 1.13(3)
C918 C919 1.47(3)
N920 C921 1.14(4)
C921 C922 1.60(5)
N923 C924 1.14(5)
C924 C925 1.59(9)
C930 C931 1.50(5)
C931 N932 1.12(4)
